data_7120897
loop_
_publ_author_name
'Schnepf, Andreas'
'Schrenk, Claudio'
'H\"akkinen, Hannu'
'Frojd, Andrew R.'
'Kenzler, Sebastian Ignaz Joachim'
'Clayborne, Andre'

_publ_section_title
;
 Au70S20(PPh3)12: An intermediate sized metalloid gold cluster stabilized
 by the Au4S4 ring motif and Au-PPh3 groups
;
_journal_name_full 'Chemical Communications'
_journal_paper_doi 10.1039/C7CC08014J
_journal_year 2017
_chemical_formula_moiety 'C216 H180 Au70 P12 S20'
_chemical_formula_sum 'C216 H180 Au70 P12 S20'
_chemical_formula_weight 17576.09
_space_group_crystal_system trigonal
_space_group_IT_number 167
_space_group_name_Hall '-R 3 2"c'
_space_group_name_H-M_alt 'R -3 c'
_symmetry_space_group_name_Hall '-R 3 2"c'
_symmetry_space_group_name_H-M 'R -3 c :H'
_atom_sites_solution_hydrogens geom
_atom_sites_solution_primary direct
_audit_creation_date 2017-05-24
_audit_creation_method
;
Olex2 1.2
(compiled 2017.03.28 svn.r3405 for OlexSys, GUI svn.r5337)
;
_audit_update_record
;
2017-09-20 deposited with the CCDC.
2017-11-24 downloaded from the CCDC.
;
_cell_angle_alpha 90
_cell_angle_beta 90
_cell_angle_gamma 120
_cell_formula_units_Z 18
_cell_length_a 40.2486(11)
_cell_length_b 40.2486(11)
_cell_length_c 95.357(2)
_cell_measurement_reflns_used 9866
_cell_measurement_temperature 150(2)
_cell_measurement_theta_max 27.017
_cell_measurement_theta_min 2.381
_cell_volume 133778(6)
_computing_cell_refinement 'SAINT v8.27A (Bruker, 2012)'
_computing_data_reduction 'SAINT v8.27A (Bruker, 2012)'
_computing_molecular_graphics 'Olex2 (Dolomanov et al., 2009)'
_computing_publication_material 'Olex2 (Dolomanov et al., 2009)'
_computing_structure_refinement 'ShelXL (Sheldrick, 2015)'
_computing_structure_solution 'ShelXS (Sheldrick, 2008)'
_diffrn_ambient_temperature 150.0
_diffrn_detector 'Bruker APEX area detector'
_diffrn_detector_area_resol_mean 8.333
_diffrn_detector_type 'CCD area detector'
_diffrn_measured_fraction_theta_full 0.999
_diffrn_measured_fraction_theta_max 0.999
_diffrn_measurement_device 'three-circle diffractometer'
_diffrn_measurement_device_type 'Bruker SMART APEX2 area detector'
_diffrn_measurement_method '\w scans'
_diffrn_radiation_monochromator 'mirror optics'
_diffrn_radiation_probe x-ray
_diffrn_radiation_type synchrotron
_diffrn_radiation_wavelength 0.800
_diffrn_reflns_av_R_equivalents 0.1006
_diffrn_reflns_av_unetI/netI 0.0471
_diffrn_reflns_Laue_measured_fraction_full 0.999
_diffrn_reflns_Laue_measured_fraction_max 0.999
_diffrn_reflns_limit_h_max 46
_diffrn_reflns_limit_h_min -46
_diffrn_reflns_limit_k_max 45
_diffrn_reflns_limit_k_min -46
_diffrn_reflns_limit_l_max 110
_diffrn_reflns_limit_l_min -109
_diffrn_reflns_number 362279
_diffrn_reflns_point_group_measured_fraction_full 0.999
_diffrn_reflns_point_group_measured_fraction_max 0.999
_diffrn_reflns_theta_full 27.498
_diffrn_reflns_theta_max 27.498
_diffrn_reflns_theta_min 1.973
_diffrn_source synchrotron
_exptl_absorpt_coefficient_mu 34.720
_exptl_absorpt_correction_T_max 0.7460
_exptl_absorpt_correction_T_min 0.3979
_exptl_absorpt_correction_type multi-scan
_exptl_absorpt_process_details
'SADABS-2012/1 (Bruker,2012) was used for absorption correction. wR2(int) was 0.1181 before and 0.0732 after correction. The Ratio of minimum to maximum transmission is 0.5334. The \l/2 correction factor is 0.0015.'
_exptl_crystal_colour black
_exptl_crystal_colour_primary black
_exptl_crystal_density_diffrn 3.927
_exptl_crystal_description block
_exptl_crystal_F_000 135108
_exptl_crystal_recrystallization_method 'Re-crystallisation from solvent: toluene, thf'
_exptl_crystal_size_max 0.15
_exptl_crystal_size_mid 0.1
_exptl_crystal_size_min 0.08
_refine_diff_density_max 5.511
_refine_diff_density_min -3.885
_refine_diff_density_rms 0.440
_refine_ls_extinction_method none
_refine_ls_goodness_of_fit_ref 1.204
_refine_ls_hydrogen_treatment constr
_refine_ls_matrix_type full
_refine_ls_number_parameters 1443
_refine_ls_number_reflns 23946
_refine_ls_number_restraints 1644
_refine_ls_restrained_S_all 1.162
_refine_ls_R_factor_all 0.1271
_refine_ls_R_factor_gt 0.0931
_refine_ls_shift/su_max 0.001
_refine_ls_shift/su_mean 0.000
_refine_ls_structure_factor_coef Fsqd
_refine_ls_weighting_details 'w=1/[\s^2^(Fo^2^)+(0.0001P)^2^+78549.4766P] where P=(Fo^2^+2Fc^2^)/3'
_refine_ls_weighting_scheme calc
_refine_ls_wR_factor_gt 0.1901
_refine_ls_wR_factor_ref 0.2245
_reflns_Friedel_coverage 0.000
_reflns_number_gt 17684
_reflns_number_total 23946
_reflns_threshold_expression 'I > 2\s(I)'
_cod_data_source_file c7cc08014j2.cif
_cod_data_source_block 5_sq
_cod_original_cell_volume 133778(8)
_cod_database_code 7120897
_shelx_shelxl_version_number 2014/7
_shelx_space_group_comment
;
The symmetry employed for this shelxl refinement is uniquely defined
by the following loop, which should always be used as a source of
symmetry information in preference to the above space-group names.
They are only intended as comments.
;
_olex2_refinement_description
;
1. Fixed Uiso
 At 1.2 times of:
  All C(H) groups
2. Restrained distances
 C417-C416 = C416-C415 = C415-C414 = C414-C413 = C413-C418 = C418-C417
 1.37 with sigma of 0.02
 C511-C510 = C510-C509 = C509-C508 = C508-C507 = C507-C512 = C512-C511
 1.37 with sigma of 0.02
 C409-C408 = C408-C407 = C407-C412 = C412-C411 = C411-C410 = C410-C409
 1.37 with sigma of 0.02
 C307-C312 = C312-C311 = C311-C310 = C310-C309 = C309-C308 = C308-C307
 1.37 with sigma of 0.02
 C502-C503 = C503-C504 = C504-C505 = C505-C506 = C506-C501 = C501-C502
 1.37 with sigma of 0.02
 C606-C605 = C605-C604 = C604-C603 = C603-C602 = C602-C601 = C601-C606
 1.37 with sigma of 0.02
 C217-C216 = C216-C215 = C215-C214 = C214-C213 = C213-C218 = C218-C217
 1.37 with sigma of 0.02
 C304-C305 = C305-C306 = C306-C301 = C301-C302 = C302-C303 = C303-C304
 1.37 with sigma of 0.02
 C401-C402 = C402-C403 = C403-C404 = C404-C405 = C405-C406 = C406-C401
 1.37 with sigma of 0.02
 C514-C513 = C513-C518 = C518-C517 = C517-C516 = C516-C515 = C515-C514
 1.37 with sigma of 0.02
 C318-C317 = C317-C316 = C316-C315 = C315-C314 = C314-C313 = C313-C318
 1.37 with sigma of 0.02
 C201-C206 = C206-C205 = C205-C204 = C204-C203 = C203-C202 = C202-C201
 1.37 with sigma of 0.02
 C615-C614 = C614-C613 = C613-C618 = C618-C617 = C617-C616 = C616-C615
 1.37 with sigma of 0.02
 C113-C118 = C118-C117 = C117-C116 = C116-C115 = C115-C114 = C114-C113
 1.37 with sigma of 0.02
 C611-C610 = C610-C609 = C609-C608 = C608-C607 = C607-C612 = C612-C611
 1.37 with sigma of 0.02
 C106-C101 = C101-C102 = C102-C103 = C103-C104 = C104-C105 = C105-C106
 1.37 with sigma of 0.02
 C209-C208 = C208-C207 = C207-C212 = C212-C211 = C211-C210 = C210-C209
 1.37 with sigma of 0.02
 C112-C111 = C111-C110 = C110-C109 = C109-C108 = C108-C107 = C107-C112
 1.37 with sigma of 0.02
 C417-C413 \\sim C417-C413 \\sim C414-C416 \\sim C414-C418 \\sim C418-C416
\\sim C413-C415
 with sigma of 0.04
 C511-C507 \\sim C511-C507 \\sim C508-C510 \\sim C508-C512 \\sim C512-C510
\\sim C507-C509
 with sigma of 0.04
 C409-C411 \\sim C409-C411 \\sim C412-C408 \\sim C412-C410 \\sim C410-C408
\\sim C411-C407
 with sigma of 0.04
 C307-C309 \\sim C307-C309 \\sim C310-C312 \\sim C310-C308 \\sim C308-C312
\\sim C309-C311
 with sigma of 0.04
 C502-C506 \\sim C502-C506 \\sim C505-C503 \\sim C505-C501 \\sim C501-C503
\\sim C506-C504
 with sigma of 0.04
 C606-C602 \\sim C606-C602 \\sim C603-C605 \\sim C603-C601 \\sim C601-C605
\\sim C602-C604
 with sigma of 0.04
 C217-C213 \\sim C217-C213 \\sim C214-C216 \\sim C214-C218 \\sim C218-C216
\\sim C213-C215
 with sigma of 0.04
 C304-C302 \\sim C304-C302 \\sim C301-C305 \\sim C301-C303 \\sim C303-C305
\\sim C302-C306
 with sigma of 0.04
 C401-C405 \\sim C401-C405 \\sim C404-C402 \\sim C404-C406 \\sim C406-C402
\\sim C405-C403
 with sigma of 0.04
 C514-C516 \\sim C514-C516 \\sim C517-C513 \\sim C517-C515 \\sim C515-C513
\\sim C516-C518
 with sigma of 0.04
 C318-C314 \\sim C318-C314 \\sim C315-C317 \\sim C315-C313 \\sim C313-C317
\\sim C314-C316
 with sigma of 0.04
 C201-C203 \\sim C201-C203 \\sim C204-C206 \\sim C204-C202 \\sim C202-C206
\\sim C203-C205
 with sigma of 0.04
 C615-C617 \\sim C615-C617 \\sim C618-C614 \\sim C618-C616 \\sim C616-C614
\\sim C617-C613
 with sigma of 0.04
 C113-C115 \\sim C113-C115 \\sim C116-C118 \\sim C116-C114 \\sim C114-C118
\\sim C115-C117
 with sigma of 0.04
 C611-C607 \\sim C611-C607 \\sim C608-C610 \\sim C608-C612 \\sim C612-C610
\\sim C607-C609
 with sigma of 0.04
 C106-C104 \\sim C106-C104 \\sim C103-C101 \\sim C103-C105 \\sim C105-C101
\\sim C104-C102
 with sigma of 0.04
 C209-C211 \\sim C209-C211 \\sim C212-C208 \\sim C212-C210 \\sim C210-C208
\\sim C211-C207
 with sigma of 0.04
 C112-C108 \\sim C112-C108 \\sim C109-C111 \\sim C109-C107 \\sim C107-C111
\\sim C108-C110
 with sigma of 0.04
3. Restrained planarity
 C413, C414, C415, C416, C417, C418
 with sigma of 0.1
 C507, C508, C509, C510, C511, C512
 with sigma of 0.1
 C407, C408, C409, C410, C411, C412
 with sigma of 0.1
 C307, C308, C309, C310, C311, C312
 with sigma of 0.1
 C501, C502, C503, C504, C505, C506
 with sigma of 0.1
 C601, C602, C603, C604, C605, C606
 with sigma of 0.1
 C213, C214, C215, C216, C217, C218
 with sigma of 0.1
 C301, C302, C303, C304, C305, C306
 with sigma of 0.1
 C401, C402, C403, C404, C405, C406
 with sigma of 0.1
 C513, C514, C515, C516, C517, C518
 with sigma of 0.1
 C313, C314, C315, C316, C317, C318
 with sigma of 0.1
 C201, C202, C203, C204, C205, C206
 with sigma of 0.1
 C613, C614, C615, C616, C617, C618
 with sigma of 0.1
 C113, C114, C115, C116, C117, C118
 with sigma of 0.1
 C607, C608, C609, C610, C611, C612
 with sigma of 0.1
 C101, C102, C103, C104, C105, C106
 with sigma of 0.1
 C207, C208, C209, C210, C211, C212
 with sigma of 0.1
 C107, C108, C109, C110, C111, C112
 with sigma of 0.1
4. Uiso/Uaniso restraints and constraints
C413 \\sim C414 \\sim C415 \\sim C416 \\sim C417 \\sim C418: within 2A with
sigma of 0.04 and sigma for terminal atoms of 0.08
C507 \\sim C508 \\sim C509 \\sim C510 \\sim C511 \\sim C512: within 2A with
sigma of 0.04 and sigma for terminal atoms of 0.08
C407 \\sim C408 \\sim C409 \\sim C410 \\sim C411 \\sim C412: within 2A with
sigma of 0.04 and sigma for terminal atoms of 0.08
C307 \\sim C308 \\sim C309 \\sim C310 \\sim C311 \\sim C312: within 2A with
sigma of 0.04 and sigma for terminal atoms of 0.08
C501 \\sim C502 \\sim C503 \\sim C504 \\sim C505 \\sim C506: within 2A with
sigma of 0.04 and sigma for terminal atoms of 0.08
C601 \\sim C602 \\sim C603 \\sim C604 \\sim C605 \\sim C606: within 2A with
sigma of 0.04 and sigma for terminal atoms of 0.08
C213 \\sim C214 \\sim C215 \\sim C216 \\sim C217 \\sim C218: within 2A with
sigma of 0.04 and sigma for terminal atoms of 0.08
C301 \\sim C302 \\sim C303 \\sim C304 \\sim C305 \\sim C306: within 2A with
sigma of 0.04 and sigma for terminal atoms of 0.08
C401 \\sim C402 \\sim C403 \\sim C404 \\sim C405 \\sim C406: within 2A with
sigma of 0.04 and sigma for terminal atoms of 0.08
C513 \\sim C514 \\sim C515 \\sim C516 \\sim C517 \\sim C518: within 2A with
sigma of 0.04 and sigma for terminal atoms of 0.08
C313 \\sim C314 \\sim C315 \\sim C316 \\sim C317 \\sim C318: within 2A with
sigma of 0.04 and sigma for terminal atoms of 0.08
C201 \\sim C202 \\sim C203 \\sim C204 \\sim C205 \\sim C206: within 2A with
sigma of 0.04 and sigma for terminal atoms of 0.08
C613 \\sim C614 \\sim C615 \\sim C616 \\sim C617 \\sim C618: within 2A with
sigma of 0.04 and sigma for terminal atoms of 0.08
C113 \\sim C114 \\sim C115 \\sim C116 \\sim C117 \\sim C118: within 2A with
sigma of 0.04 and sigma for terminal atoms of 0.08
C607 \\sim C608 \\sim C609 \\sim C610 \\sim C611 \\sim C612: within 2A with
sigma of 0.04 and sigma for terminal atoms of 0.08
C101 \\sim C102 \\sim C103 \\sim C104 \\sim C105 \\sim C106: within 2A with
sigma of 0.04 and sigma for terminal atoms of 0.08
C207 \\sim C208 \\sim C209 \\sim C210 \\sim C211 \\sim C212: within 2A with
sigma of 0.04 and sigma for terminal atoms of 0.08
Au36 \\sim Au37: within 1.7A with sigma of 0.01 and sigma for terminal atoms of
0.02
C107 \\sim C108 \\sim C109 \\sim C110 \\sim C111 \\sim C112: within 2A with
sigma of 0.04 and sigma for terminal atoms of 0.08
5. Rigid body (RIGU) restrains
 C413, C414, C415, C416, C417, C418
 with sigma for 1-2 distances of 0.004 and sigma for 1-3 distances of 0.004
 C507, C508, C509, C510, C511, C512
 with sigma for 1-2 distances of 0.004 and sigma for 1-3 distances of 0.004
 C407, C408, C409, C410, C411, C412
 with sigma for 1-2 distances of 0.004 and sigma for 1-3 distances of 0.004
 C307, C308, C309, C310, C311, C312
 with sigma for 1-2 distances of 0.004 and sigma for 1-3 distances of 0.004
 C501, C502, C503, C504, C505, C506
 with sigma for 1-2 distances of 0.004 and sigma for 1-3 distances of 0.004
 C601, C602, C603, C604, C605, C606
 with sigma for 1-2 distances of 0.004 and sigma for 1-3 distances of 0.004
 C213, C214, C215, C216, C217, C218
 with sigma for 1-2 distances of 0.004 and sigma for 1-3 distances of 0.004
 C301, C302, C303, C304, C305, C306
 with sigma for 1-2 distances of 0.004 and sigma for 1-3 distances of 0.004
 C401, C402, C403, C404, C405, C406
 with sigma for 1-2 distances of 0.004 and sigma for 1-3 distances of 0.004
 C513, C514, C515, C516, C517, C518
 with sigma for 1-2 distances of 0.004 and sigma for 1-3 distances of 0.004
 C313, C314, C315, C316, C317, C318
 with sigma for 1-2 distances of 0.004 and sigma for 1-3 distances of 0.004
 C201, C202, C203, C204, C205, C206
 with sigma for 1-2 distances of 0.004 and sigma for 1-3 distances of 0.004
 C613, C614, C615, C616, C617, C618
 with sigma for 1-2 distances of 0.004 and sigma for 1-3 distances of 0.004
 C113, C114, C115, C116, C117, C118
 with sigma for 1-2 distances of 0.004 and sigma for 1-3 distances of 0.004
 C607, C608, C609, C610, C611, C612
 with sigma for 1-2 distances of 0.004 and sigma for 1-3 distances of 0.004
 C101, C102, C103, C104, C105, C106
 with sigma for 1-2 distances of 0.004 and sigma for 1-3 distances of 0.004
 C207, C208, C209, C210, C211, C212
 with sigma for 1-2 distances of 0.004 and sigma for 1-3 distances of 0.004
 C107, C108, C109, C110, C111, C112
 with sigma for 1-2 distances of 0.004 and sigma for 1-3 distances of 0.004
6. Others
 Sof(Au37)=1-FVAR(1)
 Sof(Au36)=FVAR(1)
7.a Aromatic/amide H refined with riding coordinates:
 C102(H102), C103(H103), C104(H104), C105(H105), C106(H106), C108(H108),
 C109(H109), C110(H110), C111(H111), C112(H112), C114(H114), C115(H115),
 C116(H116), C117(H117), C118(H118), C202(H202), C203(H203), C204(H204),
 C205(H205), C206(H206), C208(H208), C209(H209), C210(H210), C211(H211),
 C212(H212), C214(H214), C215(H215), C216(H216), C217(H217), C218(H218),
 C302(H302), C303(H303), C304(H304), C305(H305), C306(H306), C308(H308),
 C309(H309), C310(H310), C311(H311), C312(H312), C314(H314), C315(H315),
 C316(H316), C317(H317), C318(H318), C402(H402), C403(H403), C404(H404),
 C405(H405), C406(H406), C408(H408), C409(H409), C410(H410), C411(H411),
 C412(H412), C414(H414), C415(H415), C416(H416), C417(H417), C418(H418),
 C502(H502), C503(H503), C504(H504), C505(H505), C506(H506), C508(H508),
 C509(H509), C510(H510), C511(H511), C512(H512), C514(H514), C515(H515),
 C516(H516), C517(H517), C518(H518), C602(H602), C603(H603), C604(H604),
 C605(H605), C606(H606), C608(H608), C609(H609), C610(H610), C611(H611),
 C612(H612), C614(H614), C615(H615), C616(H616), C617(H617), C618(H618)
;
_olex2_submission_special_instructions 'No special instructions were received'

loop_
_space_group_symop_operation_xyz
'x, y, z'
'-y, x-y, z'
'-x+y, -x, z'
'x-y, -y, -z+1/2'
'-x, -x+y, -z+1/2'
'y, x, -z+1/2'
'x+2/3, y+1/3, z+1/3'
'-y+2/3, x-y+1/3, z+1/3'
'-x+y+2/3, -x+1/3, z+1/3'
'x-y+2/3, -y+1/3, -z+5/6'
'-x+2/3, -x+y+1/3, -z+5/6'
'y+2/3, x+1/3, -z+5/6'
'x+1/3, y+2/3, z+2/3'
'-y+1/3, x-y+2/3, z+2/3'
'-x+y+1/3, -x+2/3, z+2/3'
'x-y+1/3, -y+2/3, -z+7/6'
'-x+1/3, -x+y+2/3, -z+7/6'
'y+1/3, x+2/3, -z+7/6'
'-x, -y, -z'
'y, -x+y, -z'
'x-y, x, -z'
'-x+y, y, z-1/2'
'x, x-y, z-1/2'
'-y, -x, z-1/2'
'-x+2/3, -y+1/3, -z+1/3'
'y+2/3, -x+y+1/3, -z+1/3'
'x-y+2/3, x+1/3, -z+1/3'
'-x+y+2/3, y+1/3, z-1/6'
'x+2/3, x-y+1/3, z-1/6'
'-y+2/3, -x+1/3, z-1/6'
'-x+1/3, -y+2/3, -z+2/3'
'y+1/3, -x+y+2/3, -z+2/3'
'x-y+1/3, x+2/3, -z+2/3'
'-x+y+1/3, y+2/3, z+1/6'
'x+1/3, x-y+2/3, z+1/6'
'-y+1/3, -x+2/3, z+1/6'

loop_
_atom_site_label
_atom_site_type_symbol
_atom_site_fract_x
_atom_site_fract_y
_atom_site_fract_z
_atom_site_U_iso_or_equiv
_atom_site_adp_type
_atom_site_occupancy
_atom_site_site_symmetry_order
_atom_site_calc_flag
_atom_site_refinement_flags_posn
_atom_site_refinement_flags_adp
_atom_site_refinement_flags_occupancy
_atom_site_disorder_assembly
_atom_site_disorder_group
Au1 Au 0.6667 0.86086(6) 0.0833 0.0513(6) Uani 1 2 d S T P A .
Au2 Au 0.60711(4) 0.78279(5) 0.08100(2) 0.0516(4) Uani 1 1 d . . . . .
Au3 Au 0.6667 0.76823(6) 0.0833 0.0577(6) Uani 1 2 d S T P . .
Au4 Au 0.62787(6) 0.68986(6) 0.08265(3) 0.0786(6) Uani 1 1 d . . . . .
Au5 Au 0.56421(5) 0.69732(5) 0.07992(2) 0.0666(5) Uani 1 1 d . . . . .
Au6 Au 0.61345(4) 0.83791(5) 0.05841(2) 0.0573(5) Uani 1 1 d . . . . .
Au7 Au 0.67246(4) 0.81935(5) 0.06146(2) 0.0523(4) Uani 1 1 d . . . . .
Au8 Au 0.67913(5) 0.88467(7) 0.04502(2) 0.0839(7) Uani 1 1 d . . . . .
Au9 Au 0.73624(5) 0.84770(6) 0.04282(2) 0.0653(5) Uani 1 1 d . . . . .
Au10 Au 0.73030(5) 0.79613(6) 0.06369(2) 0.0635(5) Uani 1 1 d . . . . .
Au11 Au 0.83896(5) 0.86625(6) 0.08863(2) 0.0720(6) Uani 1 1 d . . . . .
Au12 Au 0.80983(6) 0.80256(7) 0.06230(3) 0.0818(7) Uani 1 1 d . . . . .
Au13 Au 0.75729(6) 0.79322(7) 0.03795(3) 0.0835(7) Uani 1 1 d . . . . .
Au14 Au 0.72477(6) 0.72166(7) 0.05255(3) 0.0875(7) Uani 1 1 d . . . . .
Au15 Au 0.66733(7) 0.65838(7) 0.06903(3) 0.0959(8) Uani 1 1 d . . . . .
Au16 Au 0.61901(7) 0.66939(7) 0.04898(3) 0.0855(7) Uani 1 1 d . . . . .
Au17 Au 0.55737(7) 0.62223(6) 0.08018(3) 0.0859(7) Uani 1 1 d . . . . .
Au18 Au 0.53403(6) 0.66304(6) 0.05409(3) 0.0773(6) Uani 1 1 d . . . . .
Au19 Au 0.55578(5) 0.76055(5) 0.05767(2) 0.0575(5) Uani 1 1 d . . . . .
Au20 Au 0.54157(5) 0.81775(6) 0.04918(2) 0.0646(5) Uani 1 1 d . . . . .
Au21 Au 0.58891(6) 0.89724(6) 0.05898(3) 0.0734(6) Uani 1 1 d . . . . .
Au22 Au 0.67995(6) 0.95738(7) 0.04201(3) 0.0910(8) Uani 1 1 d . . . . .
Au23 Au 0.67083(6) 0.92004(8) 0.06798(3) 0.0955(9) Uani 1 1 d . . . . .
Au24 Au 0.62183(5) 0.79040(6) 0.03789(2) 0.0671(5) Uani 1 1 d . . . . .
Au25 Au 0.59558(6) 0.71427(7) 0.03260(3) 0.0847(7) Uani 1 1 d . . . . .
Au26 Au 0.68970(7) 0.85864(8) 0.01995(3) 0.0980(8) Uani 1 1 d . . . . .
Au27 Au 0.61545(6) 0.87159(7) 0.02903(3) 0.0881(8) Uani 1 1 d . . . . .
Au28 Au 0.61327(5) 0.73781(5) 0.05943(2) 0.0612(5) Uani 1 1 d . . . . .
Au29 Au 0.67668(5) 0.76783(6) 0.04282(2) 0.0694(5) Uani 1 1 d . . . . .
Au30 Au 0.78907(5) 0.87709(6) 0.06710(2) 0.0632(5) Uani 1 1 d . . . . .
Au31 Au 0.75308(5) 0.94017(7) 0.03550(2) 0.0787(6) Uani 1 1 d . . . . .
Au32 Au 0.73228(4) 0.89737(5) 0.06425(2) 0.0551(4) Uani 1 1 d . . . . .
Au33 Au 0.75570(6) 0.98098(6) 0.06703(2) 0.0741(6) Uani 1 1 d . . . . .
Au34 Au 0.77462(5) 0.92136(5) 0.08818(2) 0.0571(4) Uani 1 1 d . . . . .
Au35 Au 0.80706(5) 0.95186(7) 0.06132(3) 0.0805(7) Uani 1 1 d . . . . .
Au36 Au 0.7054(2) 0.9945(3) 0.08541(6) 0.0874(19) Uani 0.667(19) 1 d . U . A 1
Au37 Au 0.7191(5) 1.0137(5) 0.08511(13) 0.095(3) Uani 0.333(19) 1 d . U . A 2
S1 S 0.7460(4) 0.9911(4) 0.04376(16) 0.082(4) Uani 1 1 d . . . . .
S2 S 0.6145(4) 0.9248(5) 0.0374(2) 0.106(6) Uani 1 1 d . . . . .
S3 S 0.6232(4) 0.8268(5) 0.01791(16) 0.104(6) Uani 1 1 d . . . . .
S4 S 0.7556(4) 0.8921(5) 0.02376(17) 0.100(5) Uani 1 1 d . . . . .
S5 S 0.8437(4) 0.8689(4) 0.06415(17) 0.083(4) Uani 1 1 d . . . . .
S6 S 0.7831(4) 0.7363(5) 0.06224(19) 0.094(5) Uani 1 1 d . . . . .
S7 S 0.5586(4) 0.6221(4) 0.05600(19) 0.091(5) Uani 1 1 d . . . . .
S8 S 0.5023(3) 0.6979(4) 0.05376(15) 0.076(4) Uani 1 1 d . . . . .
S9 S 0.6763(4) 0.7095(5) 0.03681(18) 0.094(5) Uani 1 1 d . . . . .
S10 S 0.5496(4) 0.8688(4) 0.07753(16) 0.076(4) Uani 1 1 d . . . . .
P1 P 0.7405(7) 1.0675(8) 0.0872(3) 0.141(8) Uani 1 1 d . . . . .
P2 P 0.8708(4) 0.9985(6) 0.05804(18) 0.098(6) Uani 1 1 d . . . . .
P3 P 0.4888(4) 0.8067(4) 0.03653(16) 0.075(4) Uani 1 1 d . . . . .
P4 P 0.7836(4) 0.7905(5) 0.01702(17) 0.085(4) Uani 1 1 d . . . . .
P5 P 0.5686(4) 0.6868(4) 0.01197(17) 0.078(4) Uani 1 1 d . . . . .
P6 P 0.6633(6) 0.6067(6) 0.0559(3) 0.124(7) Uani 1 1 d . . . . .
C101 C 0.7918(14) 1.0914(16) 0.0931(6) 0.139(19) Uani 1 1 d D U . . .
C102 C 0.7990(14) 1.0767(14) 0.1048(6) 0.15(2) Uani 1 1 d D U . . .
H102 H 0.7796 1.0525 0.1082 0.186 Uiso 1 1 calc R . . . .
C103 C 0.8332(16) 1.0955(16) 0.1119(6) 0.16(2) Uani 1 1 d D U . . .
H103 H 0.8371 1.0846 0.1201 0.187 Uiso 1 1 calc R . . . .
C104 C 0.8620(14) 1.1300(17) 0.1069(7) 0.16(2) Uani 1 1 d D U . . .
H104 H 0.8864 1.1426 0.1114 0.191 Uiso 1 1 calc R . . . .
C105 C 0.8548(15) 1.1460(15) 0.0955(7) 0.17(2) Uani 1 1 d D U . . .
H105 H 0.8738 1.1706 0.0922 0.203 Uiso 1 1 calc R . . . .
C106 C 0.8202(17) 1.1264(17) 0.0887(6) 0.16(2) Uani 1 1 d D U . . .
H106 H 0.8159 1.1376 0.0807 0.195 Uiso 1 1 calc R . . . .
C107 C 0.719(2) 1.089(2) 0.0983(7) 0.22(3) Uani 1 1 d D U . . .
C108 C 0.7382(18) 1.125(2) 0.1039(8) 0.22(3) Uani 1 1 d D U . . .
H108 H 0.7633 1.1421 0.1006 0.270 Uiso 1 1 calc R . . . .
C109 C 0.722(2) 1.1358(17) 0.1142(8) 0.24(3) Uani 1 1 d D U . . .
H109 H 0.7361 1.1610 0.1179 0.285 Uiso 1 1 calc R . . . .
C110 C 0.686(2) 1.111(2) 0.1191(8) 0.25(3) Uani 1 1 d D U . . .
H110 H 0.6751 1.1179 0.1264 0.300 Uiso 1 1 calc R . . . .
C111 C 0.6665(19) 1.075(2) 0.1132(8) 0.25(3) Uani 1 1 d D U . . .
H111 H 0.6410 1.0576 0.1162 0.305 Uiso 1 1 calc R . . . .
C112 C 0.683(2) 1.0633(18) 0.1031(8) 0.24(3) Uani 1 1 d D U . . .
H112 H 0.6690 1.0380 0.0994 0.287 Uiso 1 1 calc R . . . .
C113 C 0.7443(19) 1.0913(18) 0.0703(6) 0.157(18) Uani 1 1 d D U . . .
C114 C 0.7551(17) 1.0779(15) 0.0590(7) 0.158(18) Uani 1 1 d D U . . .
H114 H 0.7600 1.0573 0.0602 0.190 Uiso 1 1 calc R . . . .
C115 C 0.7588(19) 1.0940(18) 0.0461(6) 0.164(18) Uani 1 1 d D U . . .
H115 H 0.7664 1.0847 0.0382 0.197 Uiso 1 1 calc R . . . .
C116 C 0.752(2) 1.1235(19) 0.0445(6) 0.168(18) Uani 1 1 d D U . . .
H116 H 0.7541 1.1347 0.0355 0.202 Uiso 1 1 calc R . . . .
C117 C 0.741(2) 1.1370(17) 0.0558(8) 0.170(18) Uani 1 1 d D U . . .
H117 H 0.7353 1.1573 0.0546 0.204 Uiso 1 1 calc R . . . .
C118 C 0.737(2) 1.1212(19) 0.0688(7) 0.169(18) Uani 1 1 d D U . . .
H118 H 0.7305 1.1309 0.0766 0.202 Uiso 1 1 calc R . . . .
C201 C 0.8794(13) 1.0472(10) 0.0561(6) 0.127(15) Uani 1 1 d D U . . .
C202 C 0.9101(11) 1.0741(11) 0.0484(6) 0.132(15) Uani 1 1 d D U . . .
H202 H 0.9280 1.0679 0.0445 0.158 Uiso 1 1 calc R . . . .
C203 C 0.9148(13) 1.1100(11) 0.0466(6) 0.136(15) Uani 1 1 d D U . . .
H203 H 0.9361 1.1287 0.0414 0.163 Uiso 1 1 calc R . . . .
C204 C 0.8891(15) 1.1193(11) 0.0522(6) 0.137(15) Uani 1 1 d D U . . .
H204 H 0.8923 1.1441 0.0507 0.164 Uiso 1 1 calc R . . . .
C205 C 0.8586(14) 1.0926(14) 0.0599(7) 0.135(15) Uani 1 1 d D U . . .
H205 H 0.8406 1.0988 0.0638 0.162 Uiso 1 1 calc R . . . .
C206 C 0.8544(13) 1.0569(13) 0.0620(6) 0.133(15) Uani 1 1 d D U . . .
H206 H 0.8339 1.0388 0.0677 0.160 Uiso 1 1 calc R . . . .
C207 C 0.9044(15) 1.0051(15) 0.0720(6) 0.139(19) Uani 1 1 d D U . . .
C208 C 0.8897(13) 0.9745(13) 0.0811(6) 0.130(17) Uani 1 1 d D U . . .
H208 H 0.8649 0.9530 0.0795 0.156 Uiso 1 1 calc R . . . .
C209 C 0.9107(15) 0.9749(14) 0.0925(6) 0.134(18) Uani 1 1 d D U . . .
H209 H 0.9007 0.9537 0.0988 0.161 Uiso 1 1 calc R . . . .
C210 C 0.9463(16) 1.0064(17) 0.0948(6) 0.16(2) Uani 1 1 d D U . . .
H210 H 0.9605 1.0074 0.1029 0.194 Uiso 1 1 calc R . . . .
C211 C 0.9617(14) 1.0365(16) 0.0855(7) 0.18(2) Uani 1 1 d D U . . .
H211 H 0.9871 1.0571 0.0868 0.211 Uiso 1 1 calc R . . . .
C212 C 0.9399(16) 1.0367(14) 0.0743(6) 0.16(2) Uani 1 1 d D U . . .
H212 H 0.9494 1.0583 0.0683 0.195 Uiso 1 1 calc R . . . .
C213 C 0.893(2) 0.989(2) 0.0425(8) 0.20(2) Uani 1 1 d D U . . .
C214 C 0.8737(15) 0.9825(18) 0.0301(9) 0.20(2) Uani 1 1 d D U . . .
H214 H 0.8494 0.9811 0.0299 0.243 Uiso 1 1 calc R . . . .
C215 C 0.889(2) 0.978(2) 0.0179(8) 0.20(2) Uani 1 1 d D U . . .
H215 H 0.8753 0.9739 0.0093 0.238 Uiso 1 1 calc R . . . .
C216 C 0.924(2) 0.979(2) 0.0178(8) 0.19(2) Uani 1 1 d D U . . .
H216 H 0.9337 0.9750 0.0094 0.230 Uiso 1 1 calc R . . . .
C217 C 0.9435(16) 0.988(2) 0.0300(9) 0.20(2) Uani 1 1 d D U . . .
H217 H 0.9689 0.9916 0.0300 0.235 Uiso 1 1 calc R . . . .
C218 C 0.928(2) 0.990(2) 0.0425(7) 0.20(2) Uani 1 1 d D U . . .
H218 H 0.9408 0.9922 0.0511 0.238 Uiso 1 1 calc R . . . .
C301 C 0.4573(10) 0.8206(13) 0.0465(4) 0.086(11) Uani 1 1 d D U . . .
C302 C 0.4606(10) 0.8264(13) 0.0608(4) 0.102(12) Uani 1 1 d D U . . .
H302 H 0.4808 0.8256 0.0657 0.122 Uiso 1 1 calc R . . . .
C303 C 0.4351(11) 0.8331(15) 0.0681(4) 0.108(12) Uani 1 1 d D U . . .
H303 H 0.4377 0.8369 0.0780 0.130 Uiso 1 1 calc R . . . .
C304 C 0.4059(12) 0.8345(16) 0.0611(5) 0.109(12) Uani 1 1 d D U . . .
H304 H 0.3884 0.8396 0.0661 0.130 Uiso 1 1 calc R . . . .
C305 C 0.4023(12) 0.8283(16) 0.0468(4) 0.101(12) Uani 1 1 d D U . . .
H305 H 0.3820 0.8290 0.0419 0.122 Uiso 1 1 calc R . . . .
C306 C 0.4277(12) 0.8212(15) 0.0395(4) 0.094(11) Uani 1 1 d D U . . .
H306 H 0.4248 0.8167 0.0297 0.113 Uiso 1 1 calc R . . . .
C307 C 0.4963(19) 0.830(2) 0.0200(5) 0.15(2) Uani 1 1 d D U . . .
C308 C 0.5219(19) 0.869(2) 0.0191(6) 0.18(2) Uani 1 1 d D U . . .
H308 H 0.5351 0.8828 0.0273 0.212 Uiso 1 1 calc R . . . .
C309 C 0.5287(19) 0.8876(16) 0.0065(7) 0.18(2) Uani 1 1 d D U . . .
H309 H 0.5460 0.9144 0.0060 0.217 Uiso 1 1 calc R . . . .
C310 C 0.511(2) 0.868(2) -0.0054(5) 0.19(2) Uani 1 1 d D U . . .
H310 H 0.5168 0.8802 -0.0143 0.222 Uiso 1 1 calc R . . . .
C311 C 0.484(2) 0.829(2) -0.0045(6) 0.19(2) Uani 1 1 d D U . . .
H311 H 0.4692 0.8159 -0.0126 0.223 Uiso 1 1 calc R . . . .
C312 C 0.477(2) 0.8107(17) 0.0081(7) 0.19(2) Uani 1 1 d D U . . .
H312 H 0.4596 0.7839 0.0086 0.225 Uiso 1 1 calc R . . . .
C313 C 0.455(2) 0.7544(15) 0.0299(9) 0.23(2) Uani 1 1 d D U . . .
C314 C 0.417(2) 0.7432(19) 0.0276(9) 0.25(2) Uani 1 1 d D U . . .
H314 H 0.4084 0.7612 0.0287 0.296 Uiso 1 1 calc R . . . .
C315 C 0.3913(16) 0.706(2) 0.0238(9) 0.24(2) Uani 1 1 d D U . . .
H315 H 0.3652 0.6986 0.0221 0.294 Uiso 1 1 calc R . . . .
C316 C 0.403(2) 0.6801(16) 0.0224(9) 0.24(2) Uani 1 1 d D U . . .
H316 H 0.3856 0.6543 0.0200 0.285 Uiso 1 1 calc R . . . .
C317 C 0.441(2) 0.6915(19) 0.0245(10) 0.23(2) Uani 1 1 d D U . . .
H317 H 0.4497 0.6735 0.0234 0.281 Uiso 1 1 calc R . . . .
C318 C 0.4667(17) 0.728(2) 0.0283(9) 0.23(2) Uani 1 1 d D U . . .
H318 H 0.4929 0.7361 0.0297 0.278 Uiso 1 1 calc R . . . .
C401 C 0.7666(14) 0.8058(17) 0.0020(4) 0.128(15) Uani 1 1 d D U . . .
C402 C 0.7323(13) 0.8049(16) 0.0036(4) 0.137(15) Uani 1 1 d D U . . .
H402 H 0.7189 0.7970 0.0123 0.164 Uiso 1 1 calc R . . . .
C403 C 0.7172(13) 0.8155(18) -0.0073(5) 0.138(15) Uani 1 1 d D U . . .
H403 H 0.6933 0.8147 -0.0061 0.166 Uiso 1 1 calc R . . . .
C404 C 0.7363(15) 0.8273(18) -0.0198(4) 0.133(15) Uani 1 1 d D U . . .
H404 H 0.7258 0.8346 -0.0273 0.160 Uiso 1 1 calc R . . . .
C405 C 0.7706(14) 0.8283(18) -0.0215(4) 0.127(14) Uani 1 1 d D U . . .
H405 H 0.7844 0.8372 -0.0300 0.153 Uiso 1 1 calc R . . . .
C406 C 0.7851(13) 0.8166(18) -0.0108(5) 0.126(14) Uani 1 1 d D U . . .
H406 H 0.8082 0.8159 -0.0122 0.151 Uiso 1 1 calc R . . . .
C407 C 0.8379(12) 0.8180(15) 0.0173(6) 0.126(16) Uani 1 1 d D U . . .
C408 C 0.8595(14) 0.8059(14) 0.0100(5) 0.126(16) Uani 1 1 d D U . . .
H408 H 0.8475 0.7819 0.0053 0.151 Uiso 1 1 calc R . . . .
C409 C 0.8986(14) 0.8290(16) 0.0097(5) 0.135(16) Uani 1 1 d D U . . .
H409 H 0.9137 0.8208 0.0047 0.162 Uiso 1 1 calc R . . . .
C410 C 0.9162(11) 0.8636(16) 0.0165(6) 0.140(17) Uani 1 1 d D U . . .
H410 H 0.9434 0.8792 0.0163 0.167 Uiso 1 1 calc R . . . .
C411 C 0.8946(15) 0.8758(14) 0.0237(6) 0.146(17) Uani 1 1 d D U . . .
H411 H 0.9065 0.9000 0.0282 0.175 Uiso 1 1 calc R . . . .
C412 C 0.8555(15) 0.8526(17) 0.0241(6) 0.143(17) Uani 1 1 d D U . . .
H412 H 0.8404 0.8606 0.0292 0.171 Uiso 1 1 calc R . . . .
C413 C 0.7753(13) 0.7425(10) 0.0137(5) 0.092(11) Uani 1 1 d D U . . .
C414 C 0.7596(12) 0.7250(11) 0.0012(4) 0.096(12) Uani 1 1 d D U . . .
H414 H 0.7538 0.7382 -0.0058 0.116 Uiso 1 1 calc R . . . .
C415 C 0.7524(13) 0.6885(11) -0.0013(4) 0.100(12) Uani 1 1 d D U . . .
H415 H 0.7412 0.6760 -0.0099 0.120 Uiso 1 1 calc R . . . .
C416 C 0.7616(15) 0.6703(11) 0.0088(5) 0.104(12) Uani 1 1 d D U . . .
H416 H 0.7577 0.6454 0.0070 0.125 Uiso 1 1 calc R . . . .
C417 C 0.7762(16) 0.6870(12) 0.0215(5) 0.105(12) Uani 1 1 d D U . . .
H417 H 0.7810 0.6734 0.0287 0.126 Uiso 1 1 calc R . . . .
C418 C 0.7838(14) 0.7238(11) 0.0238(4) 0.099(12) Uani 1 1 d D U . . .
H418 H 0.7951 0.7364 0.0324 0.119 Uiso 1 1 calc R . . . .
C501 C 0.5500(18) 0.7123(19) 0.0008(7) 0.161(18) Uani 1 1 d D U . . .
C502 C 0.5428(18) 0.738(2) 0.0076(5) 0.169(18) Uani 1 1 d D U . . .
H502 H 0.5461 0.7410 0.0175 0.203 Uiso 1 1 calc R . . . .
C503 C 0.5309(19) 0.7596(18) 0.0003(7) 0.174(18) Uani 1 1 d D U . . .
H503 H 0.5267 0.7779 0.0051 0.209 Uiso 1 1 calc R . . . .
C504 C 0.525(2) 0.755(2) -0.0139(7) 0.176(18) Uani 1 1 d D U . . .
H504 H 0.5154 0.7685 -0.0189 0.211 Uiso 1 1 calc R . . . .
C505 C 0.534(2) 0.730(2) -0.0209(5) 0.176(18) Uani 1 1 d D U . . .
H505 H 0.5315 0.7281 -0.0308 0.211 Uiso 1 1 calc R . . . .
C506 C 0.545(2) 0.7083(19) -0.0135(7) 0.172(18) Uani 1 1 d D U . . .
H506 H 0.5498 0.6903 -0.0183 0.207 Uiso 1 1 calc R . . . .
C507 C 0.5249(13) 0.6388(12) 0.0136(5) 0.126(17) Uani 1 1 d D U . . .
C508 C 0.4894(15) 0.6306(14) 0.0088(5) 0.146(18) Uani 1 1 d D U . . .
H508 H 0.4863 0.6499 0.0043 0.175 Uiso 1 1 calc R . . . .
C509 C 0.4585(12) 0.5946(16) 0.0106(6) 0.159(19) Uani 1 1 d D U . . .
H509 H 0.4339 0.5890 0.0074 0.191 Uiso 1 1 calc R . . . .
C510 C 0.4628(15) 0.5665(14) 0.0171(7) 0.159(19) Uani 1 1 d D U . . .
H510 H 0.4413 0.5415 0.0182 0.190 Uiso 1 1 calc R . . . .
C511 C 0.4980(17) 0.5747(14) 0.0220(6) 0.153(18) Uani 1 1 d D U . . .
H511 H 0.5009 0.5555 0.0267 0.184 Uiso 1 1 calc R . . . .
C512 C 0.5291(12) 0.6105(16) 0.0200(6) 0.141(18) Uani 1 1 d D U . . .
H512 H 0.5537 0.6158 0.0231 0.169 Uiso 1 1 calc R . . . .
C513 C 0.5976(18) 0.678(2) -0.0005(6) 0.16(2) Uani 1 1 d D U . . .
C514 C 0.5861(15) 0.6486(18) -0.0099(6) 0.156(19) Uani 1 1 d D U . . .
H514 H 0.5599 0.6291 -0.0103 0.187 Uiso 1 1 calc R . . . .
C515 C 0.612(2) 0.6469(17) -0.0187(6) 0.16(2) Uani 1 1 d D U . . .
H515 H 0.6041 0.6262 -0.0251 0.193 Uiso 1 1 calc R . . . .
C516 C 0.6501(18) 0.675(2) -0.0182(6) 0.17(2) Uani 1 1 d D U . . .
H516 H 0.6683 0.6741 -0.0242 0.208 Uiso 1 1 calc R . . . .
C517 C 0.6616(15) 0.7052(19) -0.0090(7) 0.18(2) Uani 1 1 d D U . . .
H517 H 0.6876 0.7253 -0.0089 0.215 Uiso 1 1 calc R . . . .
C518 C 0.636(2) 0.7062(19) 0.0002(6) 0.17(2) Uani 1 1 d D U . . .
H518 H 0.6439 0.7261 0.0069 0.205 Uiso 1 1 calc R . . . .
C601 C 0.6394(19) 0.5965(17) 0.0387(5) 0.128(16) Uani 1 1 d D U . . .
C602 C 0.6625(14) 0.6213(14) 0.0285(7) 0.139(18) Uani 1 1 d D U . . .
H602 H 0.6880 0.6407 0.0307 0.167 Uiso 1 1 calc R . . . .
C603 C 0.6483(18) 0.6178(16) 0.0152(6) 0.148(19) Uani 1 1 d D U . . .
H603 H 0.6638 0.6350 0.0081 0.177 Uiso 1 1 calc R . . . .
C604 C 0.612(2) 0.5896(18) 0.0122(5) 0.142(18) Uani 1 1 d D U . . .
H604 H 0.6023 0.5869 0.0029 0.171 Uiso 1 1 calc R . . . .
C605 C 0.5883(16) 0.5653(17) 0.0223(7) 0.16(2) Uani 1 1 d D U . . .
H605 H 0.5626 0.5465 0.0203 0.189 Uiso 1 1 calc R . . . .
C606 C 0.6028(18) 0.5687(16) 0.0355(6) 0.139(18) Uani 1 1 d D U . . .
H606 H 0.5872 0.5513 0.0426 0.167 Uiso 1 1 calc R . . . .
C607 C 0.6341(16) 0.5602(13) 0.0644(7) 0.159(17) Uani 1 1 d D U . . .
C608 C 0.5991(17) 0.5522(13) 0.0696(6) 0.153(17) Uani 1 1 d D U . . .
H608 H 0.5913 0.5708 0.0688 0.183 Uiso 1 1 calc R . . . .
C609 C 0.5753(15) 0.5179(15) 0.0760(6) 0.151(17) Uani 1 1 d D U . . .
H609 H 0.5510 0.5126 0.0794 0.182 Uiso 1 1 calc R . . . .
C610 C 0.5869(17) 0.4912(13) 0.0773(7) 0.153(17) Uani 1 1 d D U . . .
H610 H 0.5709 0.4676 0.0820 0.183 Uiso 1 1 calc R . . . .
C611 C 0.6215(18) 0.4987(14) 0.0719(7) 0.158(17) Uani 1 1 d D U . . .
H611 H 0.6289 0.4797 0.0724 0.189 Uiso 1 1 calc R . . . .
C612 C 0.6455(15) 0.5333(16) 0.0658(7) 0.165(17) Uani 1 1 d D U . . .
H612 H 0.6699 0.5388 0.0624 0.198 Uiso 1 1 calc R . . . .
C613 C 0.7082(17) 0.611(2) 0.0525(8) 0.18(2) Uani 1 1 d D U . . .
C614 C 0.7103(18) 0.5860(18) 0.0431(8) 0.19(2) Uani 1 1 d D U . . .
H614 H 0.6876 0.5670 0.0386 0.231 Uiso 1 1 calc R . . . .
C615 C 0.745(2) 0.5884(19) 0.0402(7) 0.20(2) Uani 1 1 d D U . . .
H615 H 0.7462 0.5712 0.0337 0.235 Uiso 1 1 calc R . . . .
C616 C 0.7774(17) 0.616(2) 0.0467(8) 0.19(2) Uani 1 1 d D U . . .
H616 H 0.8014 0.6179 0.0447 0.231 Uiso 1 1 calc R . . . .
C617 C 0.7753(17) 0.6405(18) 0.0561(8) 0.18(2) Uani 1 1 d D U . . .
H617 H 0.7979 0.6596 0.0606 0.220 Uiso 1 1 calc R . . . .
C618 C 0.741(2) 0.6377(19) 0.0591(7) 0.17(2) Uani 1 1 d D U . . .
H618 H 0.7394 0.6546 0.0657 0.210 Uiso 1 1 calc R . . . .

loop_
_atom_site_aniso_label
_atom_site_aniso_U_11
_atom_site_aniso_U_22
_atom_site_aniso_U_33
_atom_site_aniso_U_23
_atom_site_aniso_U_13
_atom_site_aniso_U_12
Au1 0.0309(11) 0.0521(11) 0.0639(15) 0.0007(5) 0.0014(10) 0.0155(6)
Au2 0.0361(8) 0.0486(9) 0.0628(11) 0.0028(8) 0.0019(7) 0.0158(7)
Au3 0.0455(13) 0.0562(11) 0.0679(16) -0.0008(6) -0.0017(12) 0.0227(7)
Au4 0.0551(12) 0.0561(12) 0.1160(18) -0.0031(12) -0.0028(12) 0.0214(10)
Au5 0.0465(10) 0.0533(11) 0.0828(14) 0.0007(10) -0.0010(9) 0.0121(9)
Au6 0.0302(8) 0.0556(10) 0.0784(12) 0.0130(9) 0.0011(8) 0.0156(8)
Au7 0.0348(8) 0.0592(10) 0.0597(10) -0.0019(8) 0.0003(7) 0.0212(8)
Au8 0.0350(9) 0.0997(16) 0.0882(15) 0.0424(13) -0.0015(9) 0.0121(10)
Au9 0.0461(10) 0.0810(13) 0.0656(12) 0.0007(10) 0.0067(9) 0.0295(10)
Au10 0.0475(10) 0.0729(12) 0.0757(13) -0.0124(10) -0.0018(9) 0.0344(9)
Au11 0.0439(10) 0.0783(14) 0.0981(16) -0.0054(12) -0.0046(10) 0.0339(10)
Au12 0.0565(12) 0.1025(17) 0.0970(16) -0.0143(13) 0.0025(11) 0.0476(12)
Au13 0.0646(13) 0.1014(17) 0.0897(16) -0.0243(13) 0.0044(11) 0.0454(13)
Au14 0.0637(13) 0.0880(16) 0.1135(19) -0.0208(14) 0.0008(13) 0.0399(12)
Au15 0.0797(16) 0.0764(15) 0.136(2) -0.0154(15) -0.0082(15) 0.0425(13)
Au16 0.0673(13) 0.0710(14) 0.1139(19) -0.0214(13) -0.0068(13) 0.0314(11)
Au17 0.0690(14) 0.0553(12) 0.1166(19) 0.0012(12) -0.0047(13) 0.0185(11)
Au18 0.0538(11) 0.0589(12) 0.0955(16) -0.0121(11) -0.0062(11) 0.0103(10)
Au19 0.0398(9) 0.0478(10) 0.0734(12) -0.0017(9) -0.0040(8) 0.0132(8)
Au20 0.0453(10) 0.0693(12) 0.0801(13) -0.0045(10) -0.0115(9) 0.0294(9)
Au21 0.0537(11) 0.0594(12) 0.1040(16) -0.0017(11) -0.0193(11) 0.0260(10)
Au22 0.0561(12) 0.0819(15) 0.1145(19) 0.0397(14) -0.0109(12) 0.0190(11)
Au23 0.0412(11) 0.1098(19) 0.1161(19) 0.0534(16) -0.0016(11) 0.0233(12)
Au24 0.0491(10) 0.0694(12) 0.0693(12) 0.0036(10) -0.0036(9) 0.0194(9)
Au25 0.0647(13) 0.0846(15) 0.0866(16) -0.0202(12) -0.0124(11) 0.0235(12)
Au26 0.0629(14) 0.117(2) 0.0871(16) 0.0236(15) -0.0017(12) 0.0249(14)
Au27 0.0430(11) 0.1003(17) 0.0947(16) 0.0332(14) -0.0105(10) 0.0160(11)
Au28 0.0479(10) 0.0577(11) 0.0725(12) -0.0048(9) 0.0024(9) 0.0223(9)
Au29 0.0470(10) 0.0804(14) 0.0769(13) -0.0171(11) -0.0015(9) 0.0288(10)
Au30 0.0404(9) 0.0761(13) 0.0760(13) -0.0011(10) 0.0028(9) 0.0311(9)
Au31 0.0419(10) 0.0893(15) 0.0789(14) 0.0254(12) 0.0032(9) 0.0134(10)
Au32 0.0317(8) 0.0618(11) 0.0670(11) 0.0060(9) 0.0005(8) 0.0197(8)
Au33 0.0564(11) 0.0594(12) 0.0921(15) 0.0115(11) -0.0110(11) 0.0182(10)
Au34 0.0385(9) 0.0564(10) 0.0689(12) 0.0026(9) -0.0016(8) 0.0181(8)
Au35 0.0378(10) 0.0934(16) 0.1012(17) 0.0340(13) 0.0117(10) 0.0261(10)
Au36 0.061(3) 0.068(4) 0.121(3) 0.001(3) -0.025(2) 0.023(3)
Au37 0.081(6) 0.047(6) 0.134(6) -0.007(5) -0.045(5) 0.015(5)
S1 0.064(8) 0.078(9) 0.085(10) 0.037(8) 0.005(7) 0.020(7)
S2 0.052(8) 0.097(11) 0.155(16) 0.059(11) -0.002(9) 0.027(8)
S3 0.055(8) 0.133(14) 0.076(10) 0.020(9) -0.013(7) 0.011(9)
S4 0.056(8) 0.113(13) 0.088(11) 0.022(9) 0.009(7) 0.011(8)
S5 0.047(7) 0.091(10) 0.110(11) -0.012(9) 0.004(7) 0.033(7)
S6 0.077(10) 0.103(12) 0.121(13) -0.015(10) 0.010(9) 0.061(9)
S7 0.064(9) 0.054(8) 0.129(13) -0.010(8) -0.005(9) 0.010(7)
S8 0.041(6) 0.062(8) 0.094(10) -0.008(7) -0.007(6) 0.004(6)
S9 0.068(9) 0.096(11) 0.111(12) -0.034(9) 0.010(8) 0.035(8)
S10 0.067(8) 0.080(9) 0.099(10) -0.029(8) -0.015(7) 0.050(7)
P1 0.136(19) 0.16(2) 0.132(19) -0.038(16) -0.034(15) 0.079(18)
P2 0.031(7) 0.144(16) 0.103(12) 0.011(11) -0.008(7) 0.030(8)
P3 0.052(7) 0.083(10) 0.094(10) -0.006(8) -0.017(7) 0.037(7)
P4 0.076(10) 0.089(11) 0.092(11) -0.026(9) -0.004(8) 0.043(9)
P5 0.056(8) 0.065(9) 0.095(11) -0.005(8) 0.009(7) 0.017(7)
P6 0.113(15) 0.094(13) 0.19(2) -0.044(14) -0.013(14) 0.070(12)
C101 0.12(3) 0.12(3) 0.19(4) -0.03(3) -0.07(3) 0.06(2)
C102 0.12(3) 0.12(3) 0.20(4) -0.02(3) -0.08(3) 0.05(2)
C103 0.12(3) 0.12(3) 0.21(4) -0.02(3) -0.08(3) 0.05(2)
C104 0.12(3) 0.12(3) 0.21(4) -0.02(3) -0.08(3) 0.05(2)
C105 0.13(3) 0.13(3) 0.22(4) -0.01(3) -0.08(3) 0.05(2)
C106 0.13(3) 0.13(3) 0.21(4) -0.01(3) -0.07(3) 0.05(2)
C107 0.18(5) 0.27(6) 0.20(5) -0.16(4) -0.03(4) 0.09(4)
C108 0.18(5) 0.27(6) 0.21(5) -0.16(4) -0.02(4) 0.09(4)
C109 0.18(5) 0.27(6) 0.22(5) -0.17(4) -0.01(4) 0.09(4)
C110 0.19(5) 0.28(6) 0.24(5) -0.18(4) -0.01(4) 0.08(4)
C111 0.19(5) 0.28(6) 0.24(5) -0.18(4) 0.00(4) 0.08(4)
C112 0.19(5) 0.27(6) 0.22(5) -0.17(4) -0.01(4) 0.08(4)
C113 0.17(4) 0.14(4) 0.20(4) 0.00(3) -0.04(3) 0.11(3)
C114 0.17(4) 0.14(3) 0.20(4) 0.00(3) -0.03(4) 0.10(3)
C115 0.19(4) 0.14(4) 0.20(4) 0.00(3) -0.03(4) 0.11(3)
C116 0.20(4) 0.14(4) 0.20(4) 0.00(3) -0.03(4) 0.12(3)
C117 0.20(4) 0.15(3) 0.20(4) 0.01(3) -0.03(4) 0.12(3)
C118 0.20(4) 0.15(4) 0.20(4) 0.01(3) -0.03(4) 0.12(3)
C201 0.06(2) 0.062(18) 0.23(4) -0.02(2) 0.03(2) 0.012(16)
C202 0.07(2) 0.056(18) 0.23(4) -0.02(2) 0.03(2) 0.009(16)
C203 0.09(2) 0.059(18) 0.23(4) -0.02(2) 0.04(2) 0.014(16)
C204 0.09(2) 0.072(19) 0.22(4) -0.02(2) 0.03(3) 0.025(17)
C205 0.09(2) 0.08(2) 0.22(4) -0.01(2) 0.03(2) 0.029(18)
C206 0.08(2) 0.079(19) 0.23(4) -0.01(2) 0.03(2) 0.026(17)
C207 0.12(3) 0.09(3) 0.19(4) -0.01(3) -0.07(3) 0.05(2)
C208 0.12(3) 0.09(3) 0.19(4) -0.01(2) -0.06(3) 0.06(2)
C209 0.12(3) 0.10(3) 0.19(4) 0.00(3) -0.06(3) 0.06(2)
C210 0.13(3) 0.12(3) 0.20(4) 0.01(3) -0.07(3) 0.04(2)
C211 0.14(3) 0.13(3) 0.21(4) 0.02(3) -0.09(3) 0.03(2)
C212 0.14(3) 0.11(3) 0.20(4) 0.00(3) -0.08(3) 0.03(2)
C213 0.12(4) 0.17(4) 0.31(6) 0.00(4) 0.04(4) 0.08(3)
C214 0.13(4) 0.18(4) 0.32(6) 0.00(5) 0.04(4) 0.09(3)
C215 0.13(4) 0.17(4) 0.31(6) 0.01(4) 0.04(4) 0.09(3)
C216 0.13(4) 0.15(4) 0.31(6) 0.02(4) 0.04(4) 0.09(3)
C217 0.13(4) 0.17(4) 0.31(6) 0.01(4) 0.05(4) 0.09(3)
C218 0.12(4) 0.17(4) 0.31(6) 0.01(4) 0.04(4) 0.08(3)
C301 0.051(17) 0.12(3) 0.10(2) 0.02(2) 0.005(15) 0.052(19)
C302 0.057(17) 0.15(3) 0.10(2) 0.01(2) 0.003(16) 0.05(2)
C303 0.056(19) 0.15(3) 0.11(2) 0.00(2) 0.003(15) 0.05(2)
C304 0.061(18) 0.15(3) 0.12(2) -0.01(2) -0.003(16) 0.06(2)
C305 0.061(17) 0.15(3) 0.12(2) -0.01(2) -0.008(16) 0.07(2)
C306 0.064(18) 0.13(3) 0.11(2) 0.01(2) -0.003(15) 0.07(2)
C307 0.22(6) 0.22(5) 0.12(3) 0.04(3) 0.04(3) 0.20(5)
C308 0.26(6) 0.23(5) 0.12(3) 0.05(3) 0.03(3) 0.19(5)
C309 0.27(6) 0.23(5) 0.12(3) 0.05(3) 0.03(3) 0.18(5)
C310 0.28(6) 0.23(5) 0.12(3) 0.05(3) 0.03(3) 0.18(5)
C311 0.28(6) 0.23(5) 0.12(3) 0.05(3) 0.03(3) 0.18(5)
C312 0.28(6) 0.23(5) 0.12(3) 0.05(3) 0.03(3) 0.17(5)
C313 0.22(5) 0.14(4) 0.38(6) -0.12(4) -0.16(5) 0.12(3)
C314 0.22(5) 0.16(4) 0.40(6) -0.12(4) -0.17(5) 0.12(3)
C315 0.23(5) 0.16(4) 0.38(6) -0.12(4) -0.16(5) 0.12(3)
C316 0.22(5) 0.15(4) 0.36(6) -0.11(4) -0.16(5) 0.12(3)
C317 0.22(5) 0.15(4) 0.36(6) -0.11(4) -0.16(5) 0.12(3)
C318 0.22(5) 0.15(4) 0.37(6) -0.11(4) -0.16(5) 0.12(3)
C401 0.11(3) 0.22(4) 0.09(2) -0.04(3) -0.029(19) 0.11(3)
C402 0.11(3) 0.24(4) 0.09(2) -0.04(3) -0.028(19) 0.12(3)
C403 0.12(3) 0.24(4) 0.09(2) -0.04(3) -0.032(19) 0.12(3)
C404 0.12(3) 0.23(4) 0.09(2) -0.05(3) -0.032(19) 0.12(3)
C405 0.12(3) 0.21(4) 0.09(2) -0.04(3) -0.030(19) 0.11(3)
C406 0.11(3) 0.21(4) 0.09(2) -0.04(3) -0.027(19) 0.10(3)
C407 0.10(2) 0.14(3) 0.12(3) 0.01(3) 0.04(2) 0.05(2)
C408 0.10(2) 0.14(3) 0.12(3) 0.01(3) 0.04(2) 0.05(2)
C409 0.10(3) 0.15(3) 0.14(3) 0.01(3) 0.04(2) 0.05(2)
C410 0.11(3) 0.15(3) 0.14(4) 0.01(3) 0.03(2) 0.05(2)
C411 0.11(3) 0.15(3) 0.15(4) 0.00(3) 0.03(2) 0.05(2)
C412 0.11(3) 0.15(3) 0.15(4) -0.01(3) 0.03(2) 0.05(2)
C413 0.10(3) 0.066(18) 0.10(2) -0.014(15) 0.01(2) 0.038(18)
C414 0.11(3) 0.066(19) 0.11(2) -0.017(15) 0.01(2) 0.041(19)
C415 0.11(3) 0.068(19) 0.11(2) -0.018(16) 0.01(2) 0.042(19)
C416 0.12(3) 0.071(18) 0.12(2) -0.018(16) 0.00(2) 0.047(18)
C417 0.13(3) 0.068(19) 0.12(2) -0.016(15) 0.00(2) 0.05(2)
C418 0.12(3) 0.067(19) 0.11(2) -0.015(16) 0.00(2) 0.043(19)
C501 0.15(4) 0.23(5) 0.15(4) 0.00(3) 0.02(3) 0.13(3)
C502 0.17(4) 0.23(5) 0.16(4) 0.00(3) 0.02(3) 0.14(3)
C503 0.18(4) 0.24(5) 0.16(4) 0.00(4) 0.01(3) 0.15(3)
C504 0.19(4) 0.24(5) 0.16(4) 0.00(4) 0.01(3) 0.15(3)
C505 0.19(4) 0.24(5) 0.16(4) 0.00(3) 0.01(3) 0.15(3)
C506 0.18(4) 0.24(5) 0.16(4) 0.00(3) 0.02(3) 0.15(3)
C507 0.10(2) 0.10(3) 0.12(3) -0.02(2) 0.07(2) 0.01(2)
C508 0.10(2) 0.11(3) 0.15(4) 0.01(2) 0.06(3) 0.00(2)
C509 0.11(2) 0.12(3) 0.17(4) 0.02(3) 0.05(3) 0.00(2)
C510 0.12(3) 0.11(3) 0.16(4) 0.01(2) 0.04(3) 0.00(2)
C511 0.12(3) 0.10(3) 0.16(4) 0.00(2) 0.04(3) 0.00(2)
C512 0.12(2) 0.10(3) 0.14(4) -0.01(2) 0.05(3) 0.01(2)
C513 0.18(4) 0.24(5) 0.11(3) -0.02(3) 0.01(3) 0.14(4)
C514 0.18(4) 0.24(5) 0.11(3) -0.02(3) 0.00(3) 0.15(4)
C515 0.18(4) 0.25(5) 0.11(3) -0.02(3) 0.00(3) 0.15(4)
C516 0.19(4) 0.26(5) 0.12(3) -0.04(3) 0.01(3) 0.15(4)
C517 0.18(4) 0.26(5) 0.13(4) -0.04(3) 0.01(3) 0.14(4)
C518 0.18(4) 0.25(5) 0.12(3) -0.03(3) 0.01(3) 0.14(4)
C601 0.18(4) 0.11(3) 0.14(3) -0.04(2) -0.01(3) 0.10(3)
C602 0.18(4) 0.12(3) 0.14(3) -0.04(2) -0.02(3) 0.10(3)
C603 0.19(4) 0.13(3) 0.14(3) -0.03(3) -0.02(3) 0.09(3)
C604 0.19(4) 0.12(4) 0.15(3) -0.03(2) -0.02(3) 0.10(3)
C605 0.19(4) 0.14(4) 0.15(3) -0.03(3) -0.02(3) 0.09(3)
C606 0.18(4) 0.12(3) 0.14(3) -0.03(3) -0.02(3) 0.09(3)
C607 0.21(4) 0.11(3) 0.19(4) 0.09(3) 0.08(3) 0.10(3)
C608 0.20(4) 0.11(3) 0.17(4) 0.09(2) 0.07(3) 0.10(3)
C609 0.20(4) 0.11(3) 0.17(4) 0.09(3) 0.07(3) 0.10(3)
C610 0.20(4) 0.11(3) 0.17(4) 0.08(2) 0.06(3) 0.10(3)
C611 0.20(4) 0.11(3) 0.19(4) 0.08(3) 0.07(3) 0.10(3)
C612 0.21(4) 0.12(3) 0.20(4) 0.09(3) 0.08(3) 0.10(3)
C613 0.17(4) 0.16(4) 0.26(6) -0.03(4) 0.00(4) 0.12(3)
C614 0.17(4) 0.17(4) 0.28(6) -0.04(4) 0.00(4) 0.12(3)
C615 0.17(4) 0.18(4) 0.28(6) -0.04(4) 0.00(4) 0.12(3)
C616 0.17(4) 0.17(4) 0.28(6) -0.03(4) 0.00(4) 0.12(3)
C617 0.17(4) 0.16(4) 0.27(6) -0.02(4) 0.00(4) 0.12(3)
C618 0.17(4) 0.15(4) 0.26(6) -0.02(4) 0.00(4) 0.12(3)

loop_
_atom_type_symbol
_atom_type_description
_atom_type_scat_dispersion_real
_atom_type_scat_dispersion_imag
_atom_type_scat_source
C C 0.0050 0.0020 'International Tables Vol C Tables 4.2.6.8 and 6.1.1.4'
H H 0.0000 0.0000 'International Tables Vol C Tables 4.2.6.8 and 6.1.1.4'
Au Au -2.0133 8.8022 'International Tables Vol C Tables 4.2.6.8 and 6.1.1.4'
P P 0.1260 0.1230 'International Tables Vol C Tables 4.2.6.8 and 6.1.1.4'
S S 0.1490 0.1570 'International Tables Vol C Tables 4.2.6.8 and 6.1.1.4'

loop_
_geom_angle_atom_site_label_1
_geom_angle_atom_site_label_2
_geom_angle_atom_site_label_3
_geom_angle
_geom_angle_site_symmetry_1
_geom_angle_site_symmetry_3
Au2 Au1 Au2 94.09(10) . 17_654
Au2 Au1 Au6 61.62(5) 17_654 17_654
Au2 Au1 Au6 61.62(5) . .
Au2 Au1 Au6 122.81(8) . 17_654
Au2 Au1 Au6 122.81(7) 17_654 .
Au2 Au1 Au32 123.71(8) . .
Au2 Au1 Au32 60.95(5) 17_654 .
Au2 Au1 Au32 60.96(5) . 17_654
Au2 Au1 Au32 123.71(8) 17_654 17_654
Au6 Au1 Au6 174.40(12) . 17_654
Au7 Au1 Au2 64.11(6) . 17_654
Au7 Au1 Au2 63.40(6) . .
Au7 Au1 Au2 63.40(6) 17_654 17_654
Au7 Au1 Au2 64.11(6) 17_654 .
Au7 Au1 Au6 58.71(5) 17_654 17_654
Au7 Au1 Au6 125.65(7) 17_654 .
Au7 Au1 Au6 125.65(7) . 17_654
Au7 Au1 Au6 58.70(5) . .
Au7 Au1 Au7 99.07(11) . 17_654
Au7 Au1 Au32 124.15(7) 17_654 .
Au7 Au1 Au32 124.16(7) . 17_654
Au7 Au1 Au32 60.32(5) . .
Au7 Au1 Au32 60.32(5) 17_654 17_654
Au23 Au1 Au2 124.80(6) . .
Au23 Au1 Au2 125.24(6) 17_654 .
Au23 Au1 Au2 125.24(6) . 17_654
Au23 Au1 Au2 124.81(6) 17_654 17_654
Au23 Au1 Au6 110.40(9) . 17_654
Au23 Au1 Au6 110.40(9) 17_654 .
Au23 Au1 Au6 64.47(7) . .
Au23 Au1 Au6 64.48(7) 17_654 17_654
Au23 Au1 Au7 97.85(8) 17_654 17_654
Au23 Au1 Au7 163.09(10) . 17_654
Au23 Au1 Au7 163.08(10) 17_654 .
Au23 Au1 Au7 97.84(8) . .
Au23 Au1 Au23 65.25(15) . 17_654
Au23 Au1 Au32 109.40(9) . 17_654
Au23 Au1 Au32 65.28(7) . .
Au23 Au1 Au32 65.28(7) 17_654 17_654
Au23 Au1 Au32 109.40(9) 17_654 .
Au32 Au1 Au6 90.40(5) 17_654 .
Au32 Au1 Au6 89.31(5) . .
Au32 Au1 Au6 89.32(5) 17_654 17_654
Au32 Au1 Au6 90.39(5) . 17_654
Au32 Au1 Au32 174.15(12) . 17_654
Au1 Au2 Au5 163.10(8) . .
Au1 Au2 Au6 61.91(5) . .
Au1 Au2 Au7 56.34(5) . 17_654
Au1 Au2 Au7 56.68(5) . .
Au1 Au2 Au10 116.21(7) . 17_654
Au1 Au2 Au19 118.90(7) . .
Au1 Au2 Au32 60.77(5) . 17_654
Au3 Au2 Au1 83.47(7) . .
Au3 Au2 Au5 79.66(7) . .
Au3 Au2 Au6 116.99(7) . .
Au3 Au2 Au7 60.10(5) . .
Au3 Au2 Au7 59.71(5) . 17_654
Au3 Au2 Au10 62.43(6) . 17_654
Au3 Au2 Au19 124.58(8) . .
Au3 Au2 Au28 63.75(6) . .
Au3 Au2 Au30 124.56(8) . 17_654
Au3 Au2 Au32 117.50(7) . 17_654
Au3 Au2 Au34 168.13(9) . 17_654
Au5 Au2 Au6 127.75(8) . .
Au7 Au2 Au5 112.84(8) 17_654 .
Au7 Au2 Au5 114.31(8) . .
Au7 Au2 Au6 56.90(6) . .
Au7 Au2 Au6 118.18(7) 17_654 .
Au7 Au2 Au7 90.05(6) . 17_654
Au10 Au2 Au5 54.10(6) 17_654 .
Au10 Au2 Au6 178.11(9) 17_654 .
Au10 Au2 Au7 122.52(8) 17_654 .
Au10 Au2 Au7 59.94(6) 17_654 17_654
Au10 Au2 Au32 88.33(7) 17_654 17_654
Au19 Au2 Au5 72.58(7) . .
Au19 Au2 Au6 57.00(6) . .
Au19 Au2 Au7 174.22(8) . 17_654
Au19 Au2 Au7 89.38(7) . .
Au19 Au2 Au10 124.88(8) . 17_654
Au19 Au2 Au32 117.56(8) . 17_654
Au28 Au2 Au1 117.83(7) . .
Au28 Au2 Au5 54.72(6) . .
Au28 Au2 Au6 87.07(7) . .
Au28 Au2 Au7 61.20(6) . .
Au28 Au2 Au7 123.46(8) . 17_654
Au28 Au2 Au10 94.14(8) . 17_654
Au28 Au2 Au19 60.99(7) . .
Au28 Au2 Au32 177.53(9) . 17_654
Au30 Au2 Au1 118.95(8) 17_654 .
Au30 Au2 Au5 70.92(7) 17_654 .
Au30 Au2 Au6 118.25(8) 17_654 .
Au30 Au2 Au7 174.23(9) 17_654 .
Au30 Au2 Au7 89.99(7) 17_654 17_654
Au30 Au2 Au10 62.21(7) 17_654 17_654
Au30 Au2 Au19 90.01(7) 17_654 .
Au30 Au2 Au28 123.19(8) 17_654 .
Au30 Au2 Au32 58.19(6) 17_654 17_654
Au32 Au2 Au5 127.24(8) 17_654 .
Au32 Au2 Au6 90.46(7) 17_654 .
Au32 Au2 Au7 117.27(7) 17_654 .
Au32 Au2 Au7 57.85(6) 17_654 17_654
Au34 Au2 Au1 84.72(7) 17_654 .
Au34 Au2 Au5 112.17(7) 17_654 .
Au34 Au2 Au6 55.46(6) 17_654 .
Au34 Au2 Au7 111.80(8) 17_654 .
Au34 Au2 Au7 113.97(8) 17_654 17_654
Au34 Au2 Au10 124.77(8) 17_654 17_654
Au34 Au2 Au19 61.05(6) 17_654 .
Au34 Au2 Au28 121.59(8) 17_654 .
Au34 Au2 Au30 63.02(7) 17_654 17_654
Au34 Au2 Au32 56.74(6) 17_654 17_654
Au2 Au3 Au2 98.96(11) 17_654 .
Au2 Au3 Au7 64.15(7) 17_654 .
Au2 Au3 Au7 64.16(7) . 17_654
Au2 Au3 Au7 63.45(6) 17_654 17_654
Au2 Au3 Au7 63.44(6) . .
Au2 Au3 Au10 60.71(6) . 17_654
Au2 Au3 Au10 60.70(6) 17_654 .
Au2 Au3 Au10 124.05(8) 17_654 17_654
Au2 Au3 Au10 124.04(8) . .
Au2 Au3 Au28 124.97(8) . 17_654
Au2 Au3 Au28 59.54(5) . .
Au2 Au3 Au28 59.54(5) 17_654 17_654
Au2 Au3 Au28 124.96(8) 17_654 .
Au4 Au3 Au2 100.86(6) 17_654 17_654
Au4 Au3 Au2 100.86(6) . .
Au4 Au3 Au2 160.11(9) . 17_654
Au4 Au3 Au2 160.11(9) 17_654 .
Au4 Au3 Au4 59.40(10) . 17_654
Au4 Au3 Au7 127.44(7) . .
Au4 Au3 Au7 124.92(7) 17_654 .
Au4 Au3 Au7 124.93(6) . 17_654
Au4 Au3 Au7 127.45(7) 17_654 17_654
Au4 Au3 Au10 108.37(9) . .
Au4 Au3 Au10 65.83(7) 17_654 .
Au4 Au3 Au10 65.83(7) . 17_654
Au4 Au3 Au10 108.37(9) 17_654 17_654
Au4 Au3 Au28 67.97(7) 17_654 17_654
Au4 Au3 Au28 106.66(9) . 17_654
Au4 Au3 Au28 106.66(9) 17_654 .
Au4 Au3 Au28 67.97(7) . .
Au7 Au3 Au7 94.39(10) . 17_654
Au7 Au3 Au10 60.82(5) 17_654 17_654
Au7 Au3 Au10 124.15(8) 17_654 .
Au7 Au3 Au10 60.82(5) . .
Au7 Au3 Au10 124.15(8) . 17_654
Au7 Au3 Au28 123.69(8) 17_654 .
Au7 Au3 Au28 60.94(5) . .
Au7 Au3 Au28 60.95(5) 17_654 17_654
Au7 Au3 Au28 123.70(8) . 17_654
Au10 Au3 Au10 173.78(13) . 17_654
Au10 Au3 Au28 88.90(5) 17_654 17_654
Au10 Au3 Au28 88.89(5) . .
Au10 Au3 Au28 90.79(5) 17_654 .
Au10 Au3 Au28 90.78(5) . 17_654
Au28 Au3 Au28 174.17(13) 17_654 .
Au3 Au4 Au5 84.35(8) . .
Au3 Au4 Au10 59.82(6) . 17_654
Au3 Au4 Au14 105.56(9) . 17_654
Au3 Au4 Au15 112.78(9) . 17_654
Au3 Au4 Au15 114.06(10) . .
Au3 Au4 Au16 103.89(9) . .
Au3 Au4 Au17 147.47(11) . .
Au3 Au4 Au28 59.21(6) . .
Au4 Au4 Au3 60.31(5) 17_654 .
Au4 Au4 Au5 144.52(6) 17_654 .
Au4 Au4 Au10 104.58(10) 17_654 17_654
Au4 Au4 Au14 99.67(13) 17_654 17_654
Au4 Au4 Au15 60.54(8) 17_654 17_654
Au4 Au4 Au15 62.03(8) 17_654 .
Au4 Au4 Au16 98.07(13) 17_654 .
Au4 Au4 Au17 152.05(7) 17_654 .
Au4 Au4 Au28 101.14(10) 17_654 .
Au5 Au4 Au10 54.15(7) . 17_654
Au5 Au4 Au14 92.33(9) . 17_654
Au5 Au4 Au15 147.91(12) . 17_654
Au5 Au4 Au15 141.25(12) . .
Au5 Au4 Au16 86.80(9) . .
Au5 Au4 Au17 63.12(8) . .
Au5 Au4 Au28 53.11(7) . .
Au10 Au4 Au14 59.43(8) 17_654 17_654
Au10 Au4 Au16 137.02(9) 17_654 .
Au10 Au4 Au28 83.66(7) 17_654 .
Au14 Au4 Au16 150.30(9) 17_654 .
Au14 Au4 Au28 141.16(10) 17_654 .
Au15 Au4 Au10 109.81(11) 17_654 17_654
Au15 Au4 Au10 164.57(11) . 17_654
Au15 Au4 Au14 57.71(9) 17_654 17_654
Au15 Au4 Au14 113.00(11) . 17_654
Au15 Au4 Au15 57.87(13) . 17_654
Au15 Au4 Au16 113.11(10) 17_654 .
Au15 Au4 Au16 56.53(9) . .
Au15 Au4 Au28 105.70(11) . .
Au15 Au4 Au28 158.97(11) 17_654 .
Au17 Au4 Au10 98.16(9) . 17_654
Au17 Au4 Au14 78.04(9) . 17_654
Au17 Au4 Au15 92.85(10) . .
Au17 Au4 Au15 96.65(10) . 17_654
Au17 Au4 Au16 75.13(9) . .
Au17 Au4 Au28 97.28(9) . .
Au28 Au4 Au16 56.10(7) . .
Au2 Au5 Au30 52.31(6) . 17_654
Au4 Au5 Au2 95.12(8) . .
Au4 Au5 Au11 171.92(10) . 17_654
Au4 Au5 Au12 100.60(10) . 17_654
Au4 Au5 Au17 59.35(8) . .
Au4 Au5 Au18 103.30(10) . .
Au4 Au5 Au30 125.39(9) . 17_654
Au10 Au5 Au2 60.64(7) 17_654 .
Au10 Au5 Au4 69.28(8) 17_654 .
Au10 Au5 Au11 113.22(10) 17_654 17_654
Au10 Au5 Au12 68.41(8) 17_654 17_654
Au10 Au5 Au17 105.80(10) 17_654 .
Au10 Au5 Au18 171.49(10) 17_654 .
Au10 Au5 Au28 102.78(8) 17_654 .
Au10 Au5 Au30 56.83(7) 17_654 17_654
Au11 Au5 Au2 92.71(8) 17_654 .
Au11 Au5 Au12 74.02(8) 17_654 17_654
Au11 Au5 Au17 112.81(9) 17_654 .
Au11 Au5 Au18 74.71(8) 17_654 .
Au11 Au5 Au30 58.82(7) 17_654 17_654
Au12 Au5 Au2 116.14(9) 17_654 .
Au12 Au5 Au17 72.61(9) 17_654 .
Au12 Au5 Au30 68.77(8) 17_654 17_654
Au17 Au5 Au2 154.47(9) . .
Au17 Au5 Au30 141.27(10) . 17_654
Au18 Au5 Au2 117.37(9) . .
Au18 Au5 Au12 118.11(9) . 17_654
Au18 Au5 Au17 72.57(9) . .
Au18 Au5 Au30 129.56(9) . 17_654
Au28 Au5 Au2 59.80(6) . .
Au28 Au5 Au4 71.94(8) . .
Au28 Au5 Au11 114.03(10) . 17_654
Au28 Au5 Au12 170.40(10) . 17_654
Au28 Au5 Au17 107.37(10) . .
Au28 Au5 Au18 70.28(8) . .
Au28 Au5 Au30 110.19(8) . 17_654
Au1 Au6 Au23 53.19(7) . .
Au1 Au6 Au27 136.01(7) . .
Au2 Au6 Au1 56.47(6) . .
Au2 Au6 Au23 108.72(8) . .
Au2 Au6 Au27 160.81(10) . .
Au7 Au6 Au1 55.99(6) . .
Au7 Au6 Au2 60.42(6) . .
Au7 Au6 Au21 149.03(8) . .
Au7 Au6 Au23 88.56(7) . .
Au7 Au6 Au24 60.14(6) . .
Au7 Au6 Au27 111.47(8) . .
Au8 Au6 Au1 81.98(6) . .
Au8 Au6 Au2 123.27(8) . .
Au8 Au6 Au7 64.68(7) . .
Au8 Au6 Au19 138.24(11) . .
Au8 Au6 Au20 125.58(9) . .
Au8 Au6 Au21 92.95(9) . .
Au8 Au6 Au23 55.93(9) . .
Au8 Au6 Au24 74.93(9) . .
Au8 Au6 Au27 57.38(7) . .
Au8 Au6 Au34 158.52(11) . 17_654
Au19 Au6 Au1 115.23(8) . .
Au19 Au6 Au2 58.77(6) . .
Au19 Au6 Au7 92.71(7) . .
Au19 Au6 Au21 117.66(8) . .
Au19 Au6 Au23 163.92(10) . .
Au19 Au6 Au24 63.31(7) . .
Au19 Au6 Au27 106.83(8) . .
Au20 Au6 Au1 145.99(9) . .
Au20 Au6 Au2 108.95(8) . .
Au20 Au6 Au7 148.93(9) . .
Au20 Au6 Au19 59.74(7) . .
Au20 Au6 Au21 61.44(7) . .
Au20 Au6 Au23 121.98(9) . .
Au20 Au6 Au24 92.44(8) . .
Au20 Au6 Au27 68.31(7) . .
Au21 Au6 Au1 101.96(8) . .
Au21 Au6 Au2 129.18(9) . .
Au21 Au6 Au23 60.61(7) . .
Au21 Au6 Au27 67.40(8) . .
Au23 Au6 Au27 87.52(8) . .
Au24 Au6 Au1 116.01(8) . .
Au24 Au6 Au2 89.52(7) . .
Au24 Au6 Au21 137.41(9) . .
Au24 Au6 Au23 130.01(9) . .
Au24 Au6 Au27 71.89(8) . .
Au34 Au6 Au1 83.00(6) 17_654 .
Au34 Au6 Au2 58.08(6) 17_654 .
Au34 Au6 Au7 117.86(8) 17_654 .
Au34 Au6 Au19 62.72(7) 17_654 .
Au34 Au6 Au20 64.59(7) 17_654 .
Au34 Au6 Au21 75.27(8) 17_654 .
Au34 Au6 Au23 102.64(9) 17_654 .
Au34 Au6 Au24 125.78(8) 17_654 .
Au34 Au6 Au27 129.67(8) 17_654 .
Au1 Au7 Au2 59.55(5) . 17_654
Au1 Au7 Au2 59.93(5) . .
Au1 Au7 Au3 83.26(7) . .
Au1 Au7 Au6 65.31(6) . .
Au1 Au7 Au8 81.94(8) . .
Au1 Au7 Au9 124.19(8) . .
Au1 Au7 Au10 117.53(7) . .
Au1 Au7 Au24 125.65(8) . .
Au1 Au7 Au28 117.34(7) . .
Au1 Au7 Au29 170.00(10) . .
Au1 Au7 Au32 62.83(6) . .
Au2 Au7 Au2 89.63(6) . 17_654
Au2 Au7 Au8 116.17(8) . .
Au3 Au7 Au2 56.13(5) . 17_654
Au3 Au7 Au2 56.46(5) . .
Au3 Au7 Au8 165.12(10) . .
Au3 Au7 Au10 60.46(6) . .
Au3 Au7 Au24 119.68(8) . .
Au3 Au7 Au28 61.04(6) . .
Au3 Au7 Au32 116.37(7) . .
Au6 Au7 Au2 62.68(6) . .
Au6 Au7 Au2 124.85(8) . 17_654
Au6 Au7 Au3 119.13(7) . .
Au6 Au7 Au8 55.06(6) . .
Au6 Au7 Au9 122.37(8) . .
Au6 Au7 Au10 176.64(9) . .
Au6 Au7 Au24 60.49(7) . .
Au6 Au7 Au28 88.25(7) . .
Au6 Au7 Au32 94.38(7) . .
Au8 Au7 Au2 113.96(8) . 17_654
Au9 Au7 Au2 174.06(9) . .
Au9 Au7 Au2 89.41(7) . 17_654
Au9 Au7 Au3 118.47(7) . .
Au9 Au7 Au8 69.51(7) . .
Au9 Au7 Au10 58.03(7) . .
Au9 Au7 Au24 89.36(8) . .
Au9 Au7 Au28 118.05(8) . .
Au9 Au7 Au32 61.49(7) . .
Au10 Au7 Au2 58.05(6) . 17_654
Au10 Au7 Au2 116.73(8) . .
Au10 Au7 Au8 126.26(8) . .
Au10 Au7 Au28 88.75(7) . .
Au24 Au7 Au2 90.98(7) . .
Au24 Au7 Au2 173.98(9) . 17_654
Au24 Au7 Au8 71.03(7) . .
Au24 Au7 Au10 116.52(8) . .
Au24 Au7 Au28 58.64(7) . .
Au28 Au7 Au2 57.47(6) . .
Au28 Au7 Au2 117.06(8) . 17_654
Au28 Au7 Au8 128.29(8) . .
Au29 Au7 Au2 113.64(8) . .
Au29 Au7 Au2 114.74(8) . 17_654
Au29 Au7 Au3 86.75(8) . .
Au29 Au7 Au6 119.89(8) . .
Au29 Au7 Au8 108.05(9) . .
Au29 Au7 Au9 61.62(7) . .
Au29 Au7 Au10 57.01(6) . .
Au29 Au7 Au24 59.63(7) . .
Au29 Au7 Au28 56.46(6) . .
Au29 Au7 Au32 122.90(8) . .
Au32 Au7 Au2 122.75(8) . .
Au32 Au7 Au2 60.29(6) . 17_654
Au32 Au7 Au8 54.55(6) . .
Au32 Au7 Au10 88.66(7) . .
Au32 Au7 Au24 123.89(8) . .
Au32 Au7 Au28 177.07(9) . .
Au6 Au8 Au7 60.26(6) . .
Au6 Au8 Au9 112.16(9) . .
Au6 Au8 Au22 105.24(10) . .
Au6 Au8 Au23 69.40(9) . .
Au6 Au8 Au26 115.87(11) . .
Au6 Au8 Au27 68.78(7) . .
Au6 Au8 Au31 169.99(13) . .
Au7 Au8 Au9 53.73(6) . .
Au22 Au8 Au7 153.21(12) . .
Au22 Au8 Au9 141.31(9) . .
Au23 Au8 Au7 93.34(9) . .
Au23 Au8 Au9 125.47(9) . .
Au23 Au8 Au22 59.88(9) . .
Au23 Au8 Au26 171.69(12) . .
Au23 Au8 Au27 101.31(11) . .
Au23 Au8 Au31 101.56(11) . .
Au26 Au8 Au7 94.91(11) . .
Au26 Au8 Au9 59.69(8) . .
Au26 Au8 Au22 111.88(11) . .
Au26 Au8 Au27 75.78(10) . .
Au26 Au8 Au31 73.63(9) . .
Au27 Au8 Au7 117.04(9) . .
Au27 Au8 Au9 131.15(12) . .
Au27 Au8 Au22 71.68(9) . .
Au27 Au8 Au31 118.47(9) . .
Au31 Au8 Au7 117.63(9) . .
Au31 Au8 Au9 69.05(8) . .
Au31 Au8 Au22 72.40(9) . .
Au32 Au8 Au6 102.84(9) . .
Au32 Au8 Au7 60.85(7) . .
Au32 Au8 Au9 57.24(7) . .
Au32 Au8 Au22 105.60(11) . .
Au32 Au8 Au23 69.08(8) . .
Au32 Au8 Au26 114.35(11) . .
Au32 Au8 Au27 169.44(12) . .
Au32 Au8 Au31 69.09(7) . .
Au7 Au9 Au8 56.75(6) . .
Au7 Au9 Au26 90.49(8) . .
Au7 Au9 Au29 58.34(6) . .
Au7 Au9 Au30 89.75(7) . .
Au7 Au9 Au32 59.39(6) . .
Au10 Au9 Au7 62.21(7) . .
Au10 Au9 Au8 117.87(8) . .
Au10 Au9 Au26 141.77(9) . .
Au10 Au9 Au29 57.30(7) . .
Au10 Au9 Au30 61.20(7) . .
Au10 Au9 Au32 89.82(8) . .
Au13 Au9 Au7 111.11(9) . .
Au13 Au9 Au8 157.92(10) . .
Au13 Au9 Au10 58.40(8) . .
Au13 Au9 Au26 116.73(10) . .
Au13 Au9 Au29 61.94(8) . .
Au13 Au9 Au30 90.27(8) . .
Au13 Au9 Au32 143.79(10) . .
Au26 Au9 Au8 50.59(8) . .
Au29 Au9 Au8 97.10(7) . .
Au29 Au9 Au26 86.15(8) . .
Au29 Au9 Au30 118.32(9) . .
Au29 Au9 Au32 117.54(8) . .
Au30 Au9 Au8 107.00(8) . .
Au30 Au9 Au26 150.76(11) . .
Au32 Au9 Au8 50.19(6) . .
Au32 Au9 Au26 98.86(9) . .
Au32 Au9 Au30 56.85(6) . .
S4 Au9 Au7 131.7(4) . .
S4 Au9 Au8 75.7(5) . .
S4 Au9 Au10 166.0(4) . .
S4 Au9 Au13 110.6(5) . .
S4 Au9 Au26 48.8(4) . .
S4 Au9 Au29 127.6(4) . .
S4 Au9 Au30 113.3(4) . .
S4 Au9 Au32 97.4(5) . .
Au2 Au10 Au3 56.86(6) 17_654 .
Au2 Au10 Au4 90.79(8) 17_654 17_654
Au2 Au10 Au7 62.01(6) 17_654 .
Au2 Au10 Au12 111.82(8) 17_654 .
Au2 Au10 Au14 152.29(10) 17_654 .
Au2 Au10 Au30 58.21(6) 17_654 .
Au3 Au10 Au4 54.35(7) . 17_654
Au3 Au10 Au7 58.72(6) . .
Au3 Au10 Au12 137.51(9) . .
Au3 Au10 Au14 103.02(9) . .
Au3 Au10 Au30 115.01(8) . .
Au4 Au10 Au12 88.08(8) 17_654 .
Au4 Au10 Au14 61.55(8) 17_654 .
Au5 Au10 Au2 65.26(7) 17_654 17_654
Au5 Au10 Au3 82.44(7) 17_654 .
Au5 Au10 Au4 56.56(7) 17_654 17_654
Au5 Au10 Au7 125.70(9) 17_654 .
Au5 Au10 Au9 135.83(10) 17_654 .
Au5 Au10 Au12 58.27(7) 17_654 .
Au5 Au10 Au13 120.95(9) 17_654 .
Au5 Au10 Au14 95.36(9) 17_654 .
Au5 Au10 Au29 161.06(11) 17_654 .
Au5 Au10 Au30 73.86(8) 17_654 .
Au7 Au10 Au4 111.75(8) . 17_654
Au7 Au10 Au12 158.63(10) . .
Au7 Au10 Au14 127.25(8) . .
Au7 Au10 Au30 88.94(7) . .
Au9 Au10 Au2 92.86(8) . 17_654
Au9 Au10 Au3 118.47(8) . .
Au9 Au10 Au4 167.14(9) . 17_654
Au9 Au10 Au7 59.76(6) . .
Au9 Au10 Au12 101.95(9) . .
Au9 Au10 Au14 114.48(9) . .
Au9 Au10 Au30 62.12(7) . .
Au13 Au10 Au2 147.78(11) . 17_654
Au13 Au10 Au3 149.48(9) . .
Au13 Au10 Au4 119.60(10) . 17_654
Au13 Au10 Au7 110.43(9) . .
Au13 Au10 Au9 60.04(8) . .
Au13 Au10 Au12 62.80(8) . .
Au13 Au10 Au14 58.76(8) . .
Au13 Au10 Au29 64.67(8) . .
Au13 Au10 Au30 91.74(9) . .
Au14 Au10 Au12 68.52(7) . .
Au29 Au10 Au2 120.97(8) . 17_654
Au29 Au10 Au3 87.05(7) . .
Au29 Au10 Au4 104.55(9) . 17_654
Au29 Au10 Au7 59.32(7) . .
Au29 Au10 Au9 63.12(8) . .
Au29 Au10 Au12 125.07(9) . .
Au29 Au10 Au14 71.66(8) . .
Au29 Au10 Au30 125.03(10) . .
Au30 Au10 Au4 129.64(9) . 17_654
Au30 Au10 Au12 71.64(7) . .
Au30 Au10 Au14 138.11(8) . .
Au5 Au11 Au12 53.92(7) 17_654 .
Au5 Au11 Au18 53.12(7) 17_654 17_654
Au5 Au11 Au19 70.10(7) 17_654 17_654
Au5 Au11 Au30 70.73(7) 17_654 .
Au12 Au11 Au18 91.47(8) . 17_654
Au19 Au11 Au12 120.87(7) 17_654 .
Au19 Au11 Au18 65.87(7) 17_654 17_654
Au30 Au11 Au12 66.54(7) . .
Au30 Au11 Au18 120.64(8) . 17_654
Au30 Au11 Au19 79.39(6) . 17_654
S5 Au11 Au5 90.0(4) . 17_654
S5 Au11 Au12 43.7(4) . .
S5 Au11 Au18 135.2(4) . 17_654
S5 Au11 Au19 130.1(3) . 17_654
S5 Au11 Au30 50.7(3) . .
S8 Au11 Au5 87.7(3) 17_654 17_654
S8 Au11 Au12 135.0(4) 17_654 .
S8 Au11 Au18 43.7(4) 17_654 17_654
S8 Au11 Au19 47.6(3) 17_654 17_654
S8 Au11 Au30 127.0(3) 17_654 .
S8 Au11 S5 177.3(4) 17_654 .
Au5 Au12 Au10 53.33(6) 17_654 .
Au5 Au12 Au11 52.06(7) 17_654 .
Au5 Au12 Au13 105.83(8) 17_654 .
Au10 Au12 Au11 89.05(7) . .
Au13 Au12 Au10 52.59(7) . .
Au13 Au12 Au11 128.55(9) . .
S5 Au12 Au5 88.8(4) . 17_654
S5 Au12 Au10 94.7(3) . .
S5 Au12 Au11 44.2(4) . .
S5 Au12 Au13 100.0(4) . .
S5 Au12 S6 171.8(6) . .
S6 Au12 Au5 91.7(4) . 17_654
S6 Au12 Au10 92.2(4) . .
S6 Au12 Au11 131.6(5) . .
S6 Au12 Au13 87.8(4) . .
Au9 Au13 Au12 104.16(9) . .
Au9 Au13 Au14 123.44(10) . .
Au9 Au13 Au29 61.34(7) . .
Au10 Au13 Au9 61.56(7) . .
Au10 Au13 Au12 64.61(8) . .
Au10 Au13 Au14 67.11(9) . .
Au10 Au13 Au29 58.00(7) . .
Au14 Au13 Au12 72.05(9) . .
Au14 Au13 Au29 72.55(9) . .
Au29 Au13 Au12 120.44(10) . .
P4 Au13 Au9 121.2(5) . .
P4 Au13 Au10 175.9(4) . .
P4 Au13 Au12 111.3(4) . .
P4 Au13 Au14 111.5(4) . .
P4 Au13 Au29 125.7(4) . .
Au10 Au14 Au4 59.02(7) . 17_654
Au13 Au14 Au4 112.54(10) . 17_654
Au13 Au14 Au10 54.13(7) . .
Au13 Au14 Au15 155.60(11) . .
Au15 Au14 Au4 55.80(8) . 17_654
Au15 Au14 Au10 107.79(10) . .
S6 Au14 Au4 82.0(4) . 17_654
S6 Au14 Au10 92.5(4) . .
S6 Au14 Au13 92.4(5) . .
S6 Au14 Au15 105.7(5) . .
S6 Au14 S9 163.1(6) . .
S9 Au14 Au4 114.7(4) . 17_654
S9 Au14 Au10 94.1(4) . .
S9 Au14 Au13 79.0(4) . .
S9 Au14 Au15 87.0(4) . .
Au4 Au15 Au4 57.42(9) . 17_654
Au4 Au15 Au14 66.49(9) 17_654 .
Au4 Au15 Au14 103.74(10) . .
Au4 Au15 Au16 104.36(10) 17_654 .
Au4 Au15 Au16 70.29(9) . .
Au14 Au15 Au16 79.07(10) . .
Au15 Au15 Au4 61.81(9) 17_654 .
Au15 Au15 Au4 60.32(9) 17_654 17_654
Au15 Au15 Au14 123.61(13) 17_654 .
Au15 Au15 Au16 130.25(13) 17_654 .
P6 Au15 Au4 147.2(5) . .
P6 Au15 Au4 155.3(5) . 17_654
P6 Au15 Au14 99.2(6) . .
P6 Au15 Au15 121.9(6) . 17_654
P6 Au15 Au16 91.7(6) . .
Au4 Au16 Au18 81.67(8) . .
Au15 Au16 Au4 53.18(8) . .
Au15 Au16 Au18 128.97(11) . .
Au15 Au16 Au28 106.32(10) . .
Au25 Au16 Au4 113.63(9) . .
Au25 Au16 Au15 154.65(11) . .
Au25 Au16 Au18 58.84(8) . .
Au25 Au16 Au28 54.09(7) . .
Au28 Au16 Au4 60.12(7) . .
Au28 Au16 Au18 58.86(6) . .
S7 Au16 Au4 82.0(4) . .
S7 Au16 Au15 101.0(5) . .
S7 Au16 Au18 43.9(4) . .
S7 Au16 Au25 97.7(4) . .
S7 Au16 Au28 97.3(4) . .
S7 Au16 S9 166.5(6) . .
S9 Au16 Au4 111.3(4) . .
S9 Au16 Au15 86.0(5) . .
S9 Au16 Au18 137.6(5) . .
S9 Au16 Au25 79.5(5) . .
S9 Au16 Au28 91.8(4) . .
Au4 Au17 Au5 57.53(7) . .
Au4 Au17 Au18 88.98(9) . .
Au5 Au17 Au18 52.24(7) . .
S6 Au17 Au4 90.0(4) 17_654 .
S6 Au17 Au5 89.8(4) 17_654 .
S6 Au17 Au18 134.1(4) 17_654 .
S7 Au17 Au4 94.2(3) . .
S7 Au17 Au5 90.2(4) . .
S7 Au17 Au18 43.4(4) . .
S7 Au17 S6 174.9(5) . 17_654
Au5 Au18 Au11 52.16(7) . 17_654
Au5 Au18 Au16 85.12(8) . .
Au5 Au18 Au17 55.19(7) . .
Au5 Au18 Au25 104.54(8) . .
Au5 Au18 Au28 53.19(6) . .
Au11 Au18 Au17 88.77(8) 17_654 .
Au16 Au18 Au11 136.84(9) . 17_654
Au16 Au18 Au17 67.64(8) . .
Au25 Au18 Au11 125.18(9) . 17_654
Au25 Au18 Au16 53.18(8) . .
Au25 Au18 Au17 119.46(9) . .
Au25 Au18 Au28 51.35(6) . .
Au28 Au18 Au11 88.73(7) . 17_654
Au28 Au18 Au16 55.94(6) . .
Au28 Au18 Au17 87.16(7) . .
S7 Au18 Au5 92.7(4) . .
S7 Au18 Au11 131.4(5) . 17_654
S7 Au18 Au16 43.9(4) . .
S7 Au18 Au17 43.2(4) . .
S7 Au18 Au25 92.4(4) . .
S7 Au18 Au28 94.5(3) . .
S7 Au18 S8 172.4(5) . .
S8 Au18 Au5 87.0(3) . .
S8 Au18 Au11 43.9(4) . 17_654
S8 Au18 Au16 143.6(3) . .
S8 Au18 Au17 132.6(4) . .
S8 Au18 Au25 95.1(3) . .
S8 Au18 Au28 91.5(3) . .
Au2 Au19 Au11 85.71(7) . 17_654
Au2 Au19 Au24 90.40(7) . .
Au2 Au19 Au28 59.05(6) . .
Au2 Au19 Au34 58.25(6) . 17_654
Au6 Au19 Au2 64.24(6) . .
Au6 Au19 Au11 140.48(9) . 17_654
Au6 Au19 Au24 59.45(7) . .
Au6 Au19 Au28 90.05(7) . .
Au6 Au19 Au34 56.96(6) . 17_654
Au20 Au19 Au2 112.72(8) . .
Au20 Au19 Au6 58.81(6) . .
Au20 Au19 Au11 118.50(8) . 17_654
Au20 Au19 Au24 89.62(8) . .
Au20 Au19 Au28 144.64(9) . .
Au20 Au19 Au34 62.14(7) . 17_654
Au24 Au19 Au11 150.84(9) . 17_654
Au28 Au19 Au11 95.96(7) . 17_654
Au28 Au19 Au24 57.96(7) . .
Au34 Au19 Au11 85.99(7) 17_654 17_654
Au34 Au19 Au24 116.20(8) 17_654 .
Au34 Au19 Au28 116.90(8) 17_654 .
S8 Au19 Au2 125.5(4) . .
S8 Au19 Au6 170.1(4) . .
S8 Au19 Au11 46.0(4) . 17_654
S8 Au19 Au20 112.5(4) . .
S8 Au19 Au24 118.6(4) . .
S8 Au19 Au28 96.7(4) . .
S8 Au19 Au34 124.9(4) . 17_654
Au6 Au20 Au19 61.45(6) . .
Au6 Au20 Au21 63.91(7) . .
Au6 Au20 Au27 61.12(6) . .
Au6 Au20 Au34 57.29(6) . 17_654
Au19 Au20 Au21 121.55(8) . .
Au19 Au20 Au27 103.02(8) . .
Au19 Au20 Au34 60.82(7) . 17_654
Au21 Au20 Au27 65.65(8) . .
Au34 Au20 Au21 73.48(7) 17_654 .
Au34 Au20 Au27 116.01(8) 17_654 .
P3 Au20 Au6 166.3(4) . .
P3 Au20 Au19 123.6(4) . .
P3 Au20 Au21 114.4(4) . .
P3 Au20 Au27 105.4(4) . .
P3 Au20 Au34 136.2(4) . 17_654
Au6 Au21 Au23 60.81(7) . .
Au6 Au21 Au37 124.6(3) . 17_654
Au20 Au21 Au6 54.65(6) . .
Au20 Au21 Au23 115.41(9) . .
Au20 Au21 Au36 152.66(16) . 17_654
Au20 Au21 Au37 152.5(3) . 17_654
Au23 Au21 Au37 72.6(3) . 17_654
Au36 Au21 Au6 112.9(2) 17_654 .
Au36 Au21 Au23 60.0(2) 17_654 .
S2 Au21 Au6 96.8(5) . .
S2 Au21 Au20 97.4(5) . .
S2 Au21 Au23 87.2(4) . .
S2 Au21 Au36 108.8(5) . 17_654
S2 Au21 Au37 109.5(6) . 17_654
S10 Au21 Au6 92.1(3) . .
S10 Au21 Au20 77.8(3) . .
S10 Au21 Au23 107.9(3) . .
S10 Au21 Au36 78.6(4) . 17_654
S10 Au21 Au37 74.7(4) . 17_654
S10 Au21 S2 164.8(5) . .
Au8 Au22 Au27 52.39(7) . .
Au23 Au22 Au8 56.50(9) . .
Au23 Au22 Au27 87.01(9) . .
S1 Au22 Au8 90.9(4) . .
S1 Au22 Au23 93.1(3) . .
S1 Au22 Au27 134.7(4) . .
S1 Au22 S2 173.2(6) . .
S2 Au22 Au8 90.6(4) . .
S2 Au22 Au23 93.2(4) . .
S2 Au22 Au27 43.3(5) . .
Au1 Au23 Au6 62.34(7) . .
Au1 Au23 Au21 107.52(8) . .
Au1 Au23 Au22 150.46(15) . .
Au1 Au23 Au23 57.38(7) . 17_654
Au1 Au23 Au32 60.48(6) . .
Au1 Au23 Au33 105.84(8) . .
Au1 Au23 Au36 111.13(15) . .
Au1 Au23 Au36 112.99(15) . 17_654
Au6 Au23 Au36 159.35(16) . .
Au8 Au23 Au1 86.85(10) . .
Au8 Au23 Au6 54.67(8) . .
Au8 Au23 Au21 90.76(10) . .
Au8 Au23 Au22 63.62(10) . .
Au8 Au23 Au23 144.19(7) . 17_654
Au8 Au23 Au32 54.59(8) . .
Au8 Au23 Au33 90.89(9) . .
Au8 Au23 Au36 145.92(16) . .
Au8 Au23 Au36 146.59(16) . 17_654
Au21 Au23 Au6 58.58(7) . .
Au21 Au23 Au36 109.62(13) . .
Au22 Au23 Au6 98.03(10) . .
Au22 Au23 Au21 75.44(8) . .
Au22 Au23 Au23 152.10(9) . 17_654
Au22 Au23 Au32 98.48(10) . .
Au22 Au23 Au33 75.57(8) . .
Au22 Au23 Au36 94.57(16) . .
Au22 Au23 Au36 93.85(16) . 17_654
Au23 Au23 Au6 103.37(8) 17_654 .
Au23 Au23 Au21 100.74(11) 17_654 .
Au23 Au23 Au32 100.66(9) 17_654 .
Au23 Au23 Au33 97.19(11) 17_654 .
Au23 Au23 Au36 60.15(14) 17_654 .
Au23 Au23 Au36 62.25(14) 17_654 17_654
Au32 Au23 Au6 85.95(9) . .
Au32 Au23 Au21 141.92(12) . .
Au32 Au23 Au36 108.32(12) . .
Au33 Au23 Au6 142.39(12) . .
Au33 Au23 Au21 146.65(10) . .
Au33 Au23 Au32 59.24(7) . .
Au33 Au23 Au36 57.02(13) . .
Au36 Au23 Au6 109.61(12) 17_654 .
Au36 Au23 Au21 58.40(12) 17_654 .
Au36 Au23 Au32 158.61(16) 17_654 .
Au36 Au23 Au33 107.80(14) 17_654 .
Au36 Au23 Au36 53.0(2) 17_654 .
Au6 Au24 Au19 57.24(6) . .
Au6 Au24 Au26 97.21(9) . .
Au7 Au24 Au6 59.37(6) . .
Au7 Au24 Au19 88.70(7) . .
Au7 Au24 Au26 86.70(7) . .
Au19 Au24 Au26 152.02(10) . .
Au25 Au24 Au6 139.61(10) . .
Au25 Au24 Au7 113.43(9) . .
Au25 Au24 Au19 84.17(8) . .
Au25 Au24 Au26 122.84(11) . .
Au25 Au24 Au28 57.71(8) . .
Au25 Au24 Au29 66.21(8) . .
Au28 Au24 Au6 89.59(8) . .
Au28 Au24 Au7 62.12(7) . .
Au28 Au24 Au19 59.41(6) . .
Au28 Au24 Au26 138.74(9) . .
Au29 Au24 Au6 118.25(9) . .
Au29 Au24 Au7 59.10(7) . .
Au29 Au24 Au19 116.73(9) . .
Au29 Au24 Au26 84.07(8) . .
Au29 Au24 Au28 57.45(7) . .
S3 Au24 Au6 96.3(5) . .
S3 Au24 Au7 125.7(4) . .
S3 Au24 Au19 119.7(4) . .
S3 Au24 Au25 114.6(5) . .
S3 Au24 Au26 46.0(3) . .
S3 Au24 Au28 171.9(4) . .
S3 Au24 Au29 123.4(4) . .
Au16 Au25 Au18 67.98(9) . .
Au16 Au25 Au29 72.43(8) . .
Au24 Au25 Au16 122.46(10) . .
Au24 Au25 Au18 110.93(10) . .
Au24 Au25 Au29 58.04(7) . .
Au28 Au25 Au16 66.05(8) . .
Au28 Au25 Au18 65.58(8) . .
Au28 Au25 Au24 63.02(8) . .
Au28 Au25 Au29 56.26(7) . .
Au29 Au25 Au18 118.75(10) . .
P5 Au25 Au16 113.2(4) . .
P5 Au25 Au18 102.9(4) . .
P5 Au25 Au24 122.1(4) . .
P5 Au25 Au28 168.2(4) . .
P5 Au25 Au29 135.4(4) . .
Au8 Au26 Au9 69.72(8) . .
Au8 Au26 Au24 68.56(8) . .
Au8 Au26 Au31 54.64(8) . .
Au9 Au26 Au24 79.49(8) . .
Au9 Au26 Au31 66.45(7) . .
Au24 Au26 Au31 120.48(10) . .
S3 Au26 Au8 85.9(5) . .
S3 Au26 Au9 126.9(4) . .
S3 Au26 Au24 47.5(4) . .
S3 Au26 Au31 133.1(5) . .
S4 Au26 Au8 89.6(5) . .
S4 Au26 Au9 50.7(4) . .
S4 Au26 Au24 130.1(4) . .
S4 Au26 Au31 43.1(5) . .
S4 Au26 S3 175.4(7) . .
Au6 Au27 Au20 50.57(6) . .
Au6 Au27 Au22 87.38(8) . .
Au8 Au27 Au6 53.84(6) . .
Au8 Au27 Au20 104.34(8) . .
Au8 Au27 Au22 55.93(8) . .
Au20 Au27 Au22 116.31(10) . .
S2 Au27 Au6 94.9(4) . .
S2 Au27 Au8 94.3(4) . .
S2 Au27 Au20 88.9(4) . .
S2 Au27 Au22 43.8(4) . .
S3 Au27 Au6 93.4(4) . .
S3 Au27 Au8 85.8(4) . .
S3 Au27 Au20 100.9(4) . .
S3 Au27 Au22 130.9(4) . .
S3 Au27 S2 169.8(6) . .
Au2 Au28 Au3 56.71(6) . .
Au2 Au28 Au4 89.07(8) . .
Au2 Au28 Au7 61.33(6) . .
Au2 Au28 Au16 152.45(10) . .
Au2 Au28 Au18 110.99(8) . .
Au2 Au28 Au19 59.96(6) . .
Au2 Au28 Au24 93.76(8) . .
Au3 Au28 Au4 52.82(7) . .
Au3 Au28 Au16 105.05(9) . .
Au3 Au28 Au18 134.65(9) . .
Au5 Au28 Au2 65.48(7) . .
Au5 Au28 Au3 81.43(7) . .
Au5 Au28 Au4 54.94(7) . .
Au5 Au28 Au7 124.80(9) . .
Au5 Au28 Au16 93.14(9) . .
Au5 Au28 Au18 56.53(7) . .
Au5 Au28 Au19 76.76(7) . .
Au5 Au28 Au24 139.35(9) . .
Au5 Au28 Au25 119.59(9) . .
Au5 Au28 Au29 159.86(11) . .
Au7 Au28 Au3 58.01(6) . .
Au7 Au28 Au4 109.80(8) . .
Au7 Au28 Au16 130.16(8) . .
Au7 Au28 Au18 161.04(9) . .
Au16 Au28 Au4 63.78(8) . .
Au16 Au28 Au18 65.21(7) . .
Au18 Au28 Au4 86.48(8) . .
Au19 Au28 Au3 116.54(8) . .
Au19 Au28 Au4 130.80(9) . .
Au19 Au28 Au7 88.89(7) . .
Au19 Au28 Au16 134.67(9) . .
Au19 Au28 Au18 72.78(7) . .
Au24 Au28 Au3 117.24(8) . .
Au24 Au28 Au4 164.68(9) . .
Au24 Au28 Au7 59.23(6) . .
Au24 Au28 Au16 113.65(9) . .
Au24 Au28 Au18 106.43(8) . .
Au24 Au28 Au19 62.63(7) . .
Au25 Au28 Au2 145.23(10) . .
Au25 Au28 Au3 152.79(9) . .
Au25 Au28 Au4 122.95(10) . .
Au25 Au28 Au7 112.24(9) . .
Au25 Au28 Au16 59.86(9) . .
Au25 Au28 Au18 63.06(8) . .
Au25 Au28 Au19 86.76(9) . .
Au25 Au28 Au24 59.26(8) . .
Au25 Au28 Au29 68.17(8) . .
Au29 Au28 Au2 120.11(8) . .
Au29 Au28 Au3 86.47(7) . .
Au29 Au28 Au4 104.95(8) . .
Au29 Au28 Au7 59.10(7) . .
Au29 Au28 Au16 74.49(8) . .
Au29 Au28 Au18 127.47(9) . .
Au29 Au28 Au19 123.24(9) . .
Au29 Au28 Au24 60.75(7) . .
Au7 Au29 Au9 60.04(7) . .
Au7 Au29 Au13 108.13(8) . .
Au7 Au29 Au24 61.27(7) . .
Au7 Au29 Au25 106.73(8) . .
Au9 Au29 Au13 56.71(7) . .
Au9 Au29 Au25 142.01(10) . .
Au10 Au29 Au7 63.67(7) . .
Au10 Au29 Au9 59.58(7) . .
Au10 Au29 Au13 57.33(7) . .
Au10 Au29 Au24 124.82(9) . .
Au10 Au29 Au25 151.07(11) . .
Au13 Au29 Au25 144.29(10) . .
Au24 Au29 Au9 89.38(8) . .
Au24 Au29 Au13 140.93(11) . .
Au24 Au29 Au25 55.75(7) . .
Au28 Au29 Au7 64.44(7) . .
Au28 Au29 Au9 124.44(9) . .
Au28 Au29 Au10 97.55(9) . .
Au28 Au29 Au13 151.97(11) . .
Au28 Au29 Au24 61.80(7) . .
Au28 Au29 Au25 55.57(7) . .
S9 Au29 Au7 154.1(4) . .
S9 Au29 Au9 132.9(4) . .
S9 Au29 Au10 101.5(4) . .
S9 Au29 Au13 76.6(4) . .
S9 Au29 Au24 130.5(4) . .
S9 Au29 Au25 75.5(4) . .
S9 Au29 Au28 99.1(4) . .
Au2 Au30 Au5 56.77(6) 17_654 17_654
Au2 Au30 Au9 90.33(7) 17_654 .
Au2 Au30 Au10 59.57(6) 17_654 .
Au2 Au30 Au11 89.87(8) 17_654 .
Au2 Au30 Au34 57.96(6) 17_654 .
Au9 Au30 Au5 105.91(8) . 17_654
Au9 Au30 Au11 149.47(10) . .
Au10 Au30 Au5 49.32(6) . 17_654
Au10 Au30 Au9 56.67(7) . .
Au10 Au30 Au11 97.95(8) . .
Au11 Au30 Au5 50.45(6) . 17_654
Au32 Au30 Au2 62.91(6) . 17_654
Au32 Au30 Au5 118.13(8) . 17_654
Au32 Au30 Au9 60.82(7) . .
Au32 Au30 Au10 89.47(7) . .
Au32 Au30 Au11 143.01(9) . .
Au32 Au30 Au34 56.64(6) . .
Au34 Au30 Au5 98.74(8) . 17_654
Au34 Au30 Au9 117.27(8) . .
Au34 Au30 Au10 117.14(8) . .
Au34 Au30 Au11 88.28(8) . .
Au35 Au30 Au2 110.21(8) . 17_654
Au35 Au30 Au5 157.61(10) . 17_654
Au35 Au30 Au9 91.37(9) . .
Au35 Au30 Au10 144.14(9) . .
Au35 Au30 Au11 117.06(9) . .
Au35 Au30 Au32 58.19(7) . .
Au35 Au30 Au34 60.04(7) . .
S5 Au30 Au2 131.5(4) . 17_654
S5 Au30 Au5 75.5(4) . 17_654
S5 Au30 Au9 112.2(4) . .
S5 Au30 Au10 96.9(4) . .
S5 Au30 Au11 49.1(4) . .
S5 Au30 Au32 165.4(4) . .
S5 Au30 Au34 129.7(4) . .
S5 Au30 Au35 111.4(4) . .
Au8 Au31 Au26 51.73(8) . .
Au8 Au31 Au32 52.94(6) . .
Au8 Au31 Au35 103.95(8) . .
Au32 Au31 Au26 89.16(8) . .
Au32 Au31 Au35 51.13(6) . .
Au35 Au31 Au26 128.63(10) . .
S1 Au31 Au8 92.5(3) . .
S1 Au31 Au26 130.0(4) . .
S1 Au31 Au32 94.1(3) . .
S1 Au31 Au35 89.0(4) . .
S4 Au31 Au8 87.9(4) . .
S4 Au31 Au26 44.2(4) . .
S4 Au31 Au32 94.4(4) . .
S4 Au31 Au35 100.9(4) . .
S4 Au31 S1 169.6(6) . .
Au1 Au32 Au2 58.28(6) . 17_654
Au1 Au32 Au23 54.24(7) . .
Au1 Au32 Au31 138.51(8) . .
Au1 Au32 Au33 101.87(8) . .
Au2 Au32 Au23 111.75(8) 17_654 .
Au2 Au32 Au31 157.94(9) 17_654 .
Au2 Au32 Au33 130.00(9) 17_654 .
Au7 Au32 Au1 56.85(6) . .
Au7 Au32 Au2 61.87(6) . 17_654
Au7 Au32 Au9 59.11(6) . .
Au7 Au32 Au23 88.63(7) . .
Au7 Au32 Au31 111.78(8) . .
Au7 Au32 Au33 148.78(8) . .
Au8 Au32 Au1 84.00(6) . .
Au8 Au32 Au2 125.35(8) . 17_654
Au8 Au32 Au7 64.59(7) . .
Au8 Au32 Au9 72.57(9) . .
Au8 Au32 Au23 56.33(9) . .
Au8 Au32 Au30 134.83(11) . .
Au8 Au32 Au31 57.98(6) . .
Au8 Au32 Au33 92.73(9) . .
Au8 Au32 Au34 161.00(10) . .
Au8 Au32 Au35 122.98(9) . .
Au9 Au32 Au1 115.85(8) . .
Au9 Au32 Au2 88.99(7) . 17_654
Au9 Au32 Au23 128.02(9) . .
Au9 Au32 Au31 70.84(8) . .
Au9 Au32 Au33 137.03(9) . .
Au23 Au32 Au31 88.35(8) . .
Au30 Au32 Au1 117.17(8) . .
Au30 Au32 Au2 58.90(6) . 17_654
Au30 Au32 Au7 92.90(8) . .
Au30 Au32 Au9 62.33(7) . .
Au30 Au32 Au23 167.73(10) . .
Au30 Au32 Au31 102.33(8) . .
Au30 Au32 Au33 118.12(8) . .
Au33 Au32 Au23 60.33(7) . .
Au33 Au32 Au31 67.27(8) . .
Au34 Au32 Au1 84.52(6) . .
Au34 Au32 Au2 58.97(6) . 17_654
Au34 Au32 Au7 120.13(8) . .
Au34 Au32 Au9 126.25(8) . .
Au34 Au32 Au23 104.68(9) . .
Au34 Au32 Au30 64.14(7) . .
Au34 Au32 Au31 126.40(8) . .
Au34 Au32 Au33 74.91(7) . .
Au35 Au32 Au1 145.95(9) . .
Au35 Au32 Au2 108.80(8) . 17_654
Au35 Au32 Au7 149.77(10) . .
Au35 Au32 Au9 93.63(8) . .
Au35 Au32 Au23 120.51(9) . .
Au35 Au32 Au30 60.49(7) . .
Au35 Au32 Au31 65.17(7) . .
Au35 Au32 Au33 60.37(8) . .
Au35 Au32 Au34 63.51(7) . .
Au32 Au33 Au23 60.43(7) . .
Au35 Au33 Au23 114.80(10) . .
Au35 Au33 Au32 54.54(7) . .
Au35 Au33 Au36 152.76(15) . .
Au35 Au33 Au37 154.5(2) . .
Au36 Au33 Au23 62.0(2) . .
Au36 Au33 Au32 113.6(2) . .
Au37 Au33 Au23 74.6(4) . .
Au37 Au33 Au32 126.7(4) . .
S1 Au33 Au23 87.2(3) . .
S1 Au33 Au32 97.2(4) . .
S1 Au33 Au35 96.2(4) . .
S1 Au33 Au36 110.3(4) . .
S1 Au33 Au37 108.2(5) . .
S1 Au33 S10 163.0(5) . 17_654
S10 Au33 Au23 109.8(3) 17_654 .
S10 Au33 Au32 92.4(3) 17_654 .
S10 Au33 Au35 78.0(4) 17_654 .
S10 Au33 Au36 78.2(4) 17_654 .
S10 Au33 Au37 76.5(4) 17_654 .
Au2 Au34 Au19 60.70(6) 17_654 17_654
Au2 Au34 Au20 110.43(8) 17_654 17_654
Au2 Au34 Au30 59.02(6) 17_654 .
Au2 Au34 Au35 108.75(9) 17_654 .
Au6 Au34 Au2 66.45(6) 17_654 17_654
Au6 Au34 Au19 60.31(7) 17_654 17_654
Au6 Au34 Au20 58.12(6) 17_654 17_654
Au6 Au34 Au30 125.21(8) 17_654 .
Au6 Au34 Au32 102.08(7) 17_654 .
Au6 Au34 Au35 157.18(9) 17_654 .
Au19 Au34 Au20 57.04(7) 17_654 17_654
Au19 Au34 Au30 87.64(8) 17_654 .
Au20 Au34 Au30 138.69(9) 17_654 .
Au32 Au34 Au2 64.31(7) . 17_654
Au32 Au34 Au19 124.75(8) . 17_654
Au32 Au34 Au20 157.85(9) . 17_654
Au32 Au34 Au30 59.23(6) . .
Au32 Au34 Au35 58.08(7) . .
Au35 Au34 Au19 138.68(9) . 17_654
Au35 Au34 Au20 138.14(9) . 17_654
Au35 Au34 Au30 57.29(8) . .
S10 Au34 Au2 150.1(3) 17_654 17_654
S10 Au34 Au6 96.2(4) 17_654 17_654
S10 Au34 Au19 133.1(4) 17_654 17_654
S10 Au34 Au20 76.1(4) 17_654 17_654
S10 Au34 Au30 134.7(4) 17_654 .
S10 Au34 Au32 98.3(3) 17_654 .
S10 Au34 Au35 77.4(4) 17_654 .
Au30 Au35 Au31 101.89(10) . .
Au30 Au35 Au33 123.37(9) . .
Au30 Au35 Au34 62.67(7) . .
Au32 Au35 Au30 61.33(7) . .
Au32 Au35 Au31 63.70(7) . .
Au32 Au35 Au33 65.10(7) . .
Au32 Au35 Au34 58.41(7) . .
Au33 Au35 Au31 68.24(8) . .
Au34 Au35 Au31 120.13(8) . .
Au34 Au35 Au33 74.92(8) . .
P2 Au35 Au30 119.1(5) . .
P2 Au35 Au31 114.5(4) . .
P2 Au35 Au32 178.2(4) . .
P2 Au35 Au33 115.0(5) . .
P2 Au35 Au34 123.4(4) . .
Au21 Au36 Au23 99.7(3) 17_654 .
Au21 Au36 Au23 61.59(16) 17_654 17_654
Au23 Au36 Au23 57.6(2) 17_654 .
Au33 Au36 Au21 82.63(14) . 17_654
Au33 Au36 Au23 98.1(3) . 17_654
Au33 Au36 Au23 60.94(16) . .
Au36 Au36 Au21 123.8(3) 17_654 17_654
Au36 Au36 Au23 64.65(16) 17_654 17_654
Au36 Au36 Au23 62.33(14) 17_654 .
Au36 Au36 Au33 120.4(3) 17_654 .
P1 Au36 Au21 101.3(6) . 17_654
P1 Au36 Au23 151.1(6) . .
P1 Au36 Au23 151.2(6) . 17_654
P1 Au36 Au33 102.6(6) . .
P1 Au36 Au36 118.9(6) . 17_654
Au33 Au37 Au21 79.7(3) . 17_654
P1 Au37 Au21 115.1(9) . 17_654
P1 Au37 Au33 121.5(11) . .
Au22 S1 Au31 94.0(6) . .
Au22 S1 Au33 102.1(5) . .
Au33 S1 Au31 93.6(5) . .
Au21 S2 Au22 102.1(7) . .
Au27 S2 Au21 94.2(6) . .
Au27 S2 Au22 92.9(6) . .
Au26 S3 Au24 86.5(5) . .
Au27 S3 Au24 98.4(6) . .
Au27 S3 Au26 95.8(6) . .
Au26 S4 Au9 80.5(4) . .
Au31 S4 Au9 97.1(6) . .
Au31 S4 Au26 92.6(7) . .
Au11 S5 Au30 80.2(4) . .
Au12 S5 Au11 92.0(6) . .
Au12 S5 Au30 96.6(5) . .
Au12 S6 Au17 93.4(6) . 17_654
Au14 S6 Au12 97.1(6) . .
Au14 S6 Au17 108.0(6) . 17_654
Au16 S7 Au18 92.2(5) . .
Au17 S7 Au16 107.6(6) . .
Au17 S7 Au18 93.4(6) . .
Au11 S8 Au19 86.4(4) 17_654 .
Au18 S8 Au11 92.5(5) . 17_654
Au18 S8 Au19 99.1(5) . .
Au14 S9 Au16 105.0(7) . .
Au14 S9 Au29 92.6(5) . .
Au16 S9 Au29 94.5(5) . .
Au21 S10 Au33 115.0(6) . 17_654
Au21 S10 Au34 96.0(5) . 17_654
Au33 S10 Au34 93.8(5) 17_654 17_654
C101 P1 Au36 116(2) . .
C101 P1 Au37 112(2) . .
C107 P1 Au36 117(3) . .
C107 P1 Au37 123(3) . .
C107 P1 C101 104(3) . .
C107 P1 C113 102(4) . .
C113 P1 Au36 113(2) . .
C113 P1 Au37 112(2) . .
C113 P1 C101 102(3) . .
C201 P2 Au35 114.9(16) . .
C201 P2 C207 101(3) . .
C201 P2 C213 107(3) . .
C207 P2 Au35 117(2) . .
C207 P2 C213 102(3) . .
C213 P2 Au35 113(3) . .
C301 P3 Au20 112.0(14) . .
C301 P3 C313 105(3) . .
C307 P3 Au20 118(2) . .
C307 P3 C301 104(2) . .
C307 P3 C313 98(4) . .
C313 P3 Au20 118(2) . .
C401 P4 Au13 114.2(17) . .
C401 P4 C407 109(3) . .
C407 P4 Au13 112.9(18) . .
C413 P4 Au13 111.1(16) . .
C413 P4 C401 109(2) . .
C413 P4 C407 100(2) . .
C501 P5 Au25 117(2) . .
C507 P5 Au25 114.3(18) . .
C507 P5 C501 101(3) . .
C513 P5 Au25 118(2) . .
C513 P5 C501 102(3) . .
C513 P5 C507 103(3) . .
C601 P6 Au15 117.8(17) . .
C607 P6 Au15 113(2) . .
C607 P6 C601 100(3) . .
C613 P6 Au15 114(3) . .
C613 P6 C601 105(3) . .
C613 P6 C607 106(3) . .
C102 C101 P1 116(4) . .
C102 C101 C106 117(3) . .
C106 C101 P1 125(4) . .
C101 C102 C103 122(3) . .
C102 C103 C104 120(2) . .
C105 C104 C103 119(2) . .
C104 C105 C106 120(2) . .
C101 C106 C105 122(3) . .
C108 C107 P1 124(5) . .
C108 C107 C112 120(2) . .
C112 C107 P1 115(5) . .
C107 C108 C109 121(2) . .
C108 C109 C110 120(2) . .
C109 C110 C111 118(3) . .
C112 C111 C110 122(3) . .
C107 C112 C111 119(3) . .
C114 C113 P1 116(4) . .
C118 C113 P1 123(5) . .
C118 C113 C114 120(3) . .
C113 C114 C115 120(2) . .
C116 C115 C114 119(2) . .
C115 C116 C117 120(2) . .
C118 C117 C116 120(3) . .
C113 C118 C117 120(3) . .
C202 C201 P2 121(3) . .
C206 C201 P2 120(3) . .
C206 C201 C202 119(2) . .
C203 C202 C201 119.6(19) . .
C202 C203 C204 121(2) . .
C203 C204 C205 119.7(19) . .
C204 C205 C206 119(2) . .
C201 C206 C205 121(3) . .
C208 C207 P2 112(3) . .
C212 C207 P2 127(4) . .
C212 C207 C208 121(3) . .
C209 C208 C207 120(3) . .
C208 C209 C210 119(3) . .
C211 C210 C209 121(2) . .
C210 C211 C212 120(2) . .
C207 C212 C211 119.1(19) . .
C214 C213 P2 116(5) . .
C218 C213 P2 125(5) . .
C218 C213 C214 119(2) . .
C215 C214 C213 120(2) . .
C214 C215 C216 121(3) . .
C217 C216 C215 118(3) . .
C216 C217 C218 122(3) . .
C217 C218 C213 120(2) . .
C302 C301 P3 122(2) . .
C306 C301 P3 118(3) . .
C306 C301 C302 119.3(19) . .
C303 C302 C301 121(2) . .
C302 C303 C304 119.9(19) . .
C303 C304 C305 119(2) . .
C306 C305 C304 121(3) . .
C301 C306 C305 120(2) . .
C308 C307 P3 119(5) . .
C308 C307 C312 119(3) . .
C312 C307 P3 121(5) . .
C307 C308 C309 120(2) . .
C310 C309 C308 120(2) . .
C309 C310 C311 120(2) . .
C312 C311 C310 120(3) . .
C311 C312 C307 120(3) . .
C314 C313 P3 118(4) . .
C318 C313 P3 122(4) . .
C318 C313 C314 119(2) . .
C313 C314 C315 121(2) . .
C316 C315 C314 120(2) . .
C315 C316 C317 120(3) . .
C316 C317 C318 121(3) . .
C313 C318 C317 120(3) . .
C402 C401 P4 116(3) . .
C402 C401 C406 119(2) . .
C406 C401 P4 124(3) . .
C401 C402 C403 120(3) . .
C404 C403 C402 120(2) . .
C403 C404 C405 119.6(19) . .
C406 C405 C404 120(2) . .
C405 C406 C401 120.5(19) . .
C408 C407 P4 123(4) . .
C412 C407 P4 117(4) . .
C412 C407 C408 120(3) . .
C409 C408 C407 119(3) . .
C408 C409 C410 121(3) . .
C409 C410 C411 120(2) . .
C412 C411 C410 119(2) . .
C411 C412 C407 121(2) . .
C414 C413 P4 119(3) . .
C414 C413 C418 121(2) . .
C418 C413 P4 120(3) . .
C413 C414 C415 119.9(19) . .
C414 C415 C416 119(2) . .
C417 C416 C415 122(3) . .
C416 C417 C418 119(2) . .
C413 C418 C417 120.0(19) . .
C502 C501 P5 116(5) . .
C502 C501 C506 119(2) . .
C506 C501 P5 125(5) . .
C501 C502 C503 120(3) . .
C504 C503 C502 120(3) . .
C503 C504 C505 120(3) . .
C504 C505 C506 120(2) . .
C505 C506 C501 120(2) . .
C508 C507 P5 123(4) . .
C512 C507 P5 117(4) . .
C512 C507 C508 119(2) . .
C509 C508 C507 120(2) . .
C510 C509 C508 120(3) . .
C511 C510 C509 120(3) . .
C510 C511 C512 120(3) . .
C511 C512 C507 120(2) . .
C514 C513 P5 128(5) . .
C518 C513 P5 112(4) . .
C518 C513 C514 120(3) . .
C513 C514 C515 121(3) . .
C514 C515 C516 120(2) . .
C517 C516 C515 120(2) . .
C516 C517 C518 120(2) . .
C513 C518 C517 120(3) . .
C602 C601 P6 112(4) . .
C606 C601 P6 128(5) . .
C606 C601 C602 120(2) . .
C601 C602 C603 119(2) . .
C604 C603 C602 120(2) . .
C605 C604 C603 121(3) . .
C604 C605 C606 118(3) . .
C605 C606 C601 121(3) . .
C608 C607 P6 117(3) . .
C608 C607 C612 119(2) . .
C612 C607 P6 123(3) . .
C609 C608 C607 121(2) . .
C608 C609 C610 119(3) . .
C611 C610 C609 120(3) . .
C610 C611 C612 120(3) . .
C611 C612 C607 119.8(19) . .
C614 C613 P6 119(5) . .
C614 C613 C618 120(3) . .
C618 C613 P6 121(5) . .
C613 C614 C615 121(3) . .
C616 C615 C614 119(3) . .
C615 C616 C617 120(2) . .
C618 C617 C616 120(2) . .
C617 C618 C613 120(2) . .

loop_
_geom_bond_atom_site_label_1
_geom_bond_atom_site_label_2
_geom_bond_distance
_geom_bond_site_symmetry_2
Au1 Au2 2.852(2) .
Au1 Au2 2.853(2) 17_654
Au1 Au6 3.0186(18) 17_654
Au1 Au6 3.0188(18) .
Au1 Au7 2.754(2) 17_654
Au1 Au7 2.754(2) .
Au1 Au23 2.729(3) .
Au1 Au23 2.729(3) 17_654
Au1 Au32 2.9265(17) 17_654
Au1 Au32 2.9266(17) .
Au2 Au3 2.746(2) .
Au2 Au5 2.981(3) .
Au2 Au6 3.011(2) .
Au2 Au7 2.947(2) .
Au2 Au7 2.977(2) 17_654
Au2 Au10 2.860(3) 17_654
Au2 Au19 2.859(3) .
Au2 Au28 2.832(3) .
Au2 Au30 2.820(2) 17_654
Au2 Au32 2.932(3) 17_654
Au2 Au34 2.787(2) 17_654
Au3 Au2 2.746(2) 17_654
Au3 Au4 2.733(3) 17_654
Au3 Au4 2.733(3) .
Au3 Au7 2.856(3) 17_654
Au3 Au7 2.856(3) .
Au3 Au10 2.9074(19) .
Au3 Au10 2.9072(19) 17_654
Au3 Au28 2.9465(19) .
Au3 Au28 2.9462(19) 17_654
Au4 Au4 2.708(4) 17_654
Au4 Au5 2.738(3) .
Au4 Au10 3.068(3) 17_654
Au4 Au14 3.147(4) 17_654
Au4 Au15 2.798(3) .
Au4 Au15 2.838(3) 17_654
Au4 Au16 3.290(4) .
Au4 Au17 2.792(3) .
Au4 Au28 3.180(3) .
Au5 Au10 2.659(3) 17_654
Au5 Au11 2.751(3) 17_654
Au5 Au12 2.820(3) 17_654
Au5 Au17 2.894(3) .
Au5 Au18 2.787(3) .
Au5 Au28 2.675(3) .
Au5 Au30 3.368(3) 17_654
Au6 Au7 2.839(2) .
Au6 Au8 2.681(2) .
Au6 Au19 2.804(2) .
Au6 Au20 2.730(2) .
Au6 Au21 3.006(3) .
Au6 Au23 3.076(3) .
Au6 Au24 2.871(3) .
Au6 Au27 3.095(3) .
Au6 Au34 2.705(3) 17_654
Au7 Au2 2.977(2) 17_654
Au7 Au8 2.956(3) .
Au7 Au9 2.850(2) .
Au7 Au10 2.918(2) .
Au7 Au24 2.861(3) .
Au7 Au28 2.944(3) .
Au7 Au29 2.800(3) .
Au7 Au32 2.858(2) .
Au8 Au9 3.311(3) .
Au8 Au22 2.924(4) .
Au8 Au23 2.722(4) .
Au8 Au26 2.727(4) .
Au8 Au27 2.796(3) .
Au8 Au31 2.832(3) .
Au8 Au32 2.666(3) .
Au9 Au10 2.798(3) .
Au9 Au13 2.757(3) .
Au9 Au26 3.047(3) .
Au9 Au29 2.894(3) .
Au9 Au30 2.960(3) .
Au9 Au32 2.918(3) .
Au9 S4 2.391(16) .
Au10 Au2 2.860(3) 17_654
Au10 Au4 3.068(3) 17_654
Au10 Au5 2.659(3) 17_654
Au10 Au12 3.083(3) .
Au10 Au13 2.710(3) .
Au10 Au14 3.081(3) .
Au10 Au29 2.730(3) .
Au10 Au30 2.935(3) .
Au11 Au5 2.751(3) 17_654
Au11 Au12 3.354(3) .
Au11 Au18 3.360(3) 17_654
Au11 Au19 3.231(3) 17_654
Au11 Au30 3.052(3) .
Au11 S5 2.341(16) .
Au11 S8 2.331(15) 17_654
Au12 Au5 2.820(3) 17_654
Au12 Au13 3.035(3) .
Au12 S5 2.320(16) .
Au12 S6 2.323(17) .
Au13 Au14 2.860(4) .
Au13 Au29 2.910(3) .
Au13 P4 2.286(16) .
Au14 Au4 3.147(4) 17_654
Au14 Au15 2.901(4) .
Au14 S6 2.308(16) .
Au14 S9 2.313(17) .
Au15 Au4 2.838(3) 17_654
Au15 Au15 2.727(6) 17_654
Au15 Au16 2.915(4) .
Au15 P6 2.362(18) .
Au16 Au18 3.336(3) .
Au16 Au25 2.880(4) .
Au16 Au28 3.044(3) .
Au16 S7 2.313(15) .
Au16 S9 2.354(16) .
Au17 Au18 3.363(4) .
Au17 S6 2.326(18) 17_654
Au17 S7 2.307(18) .
Au18 Au11 3.360(3) 17_654
Au18 Au25 3.079(3) .
Au18 Au28 3.145(3) .
Au18 S7 2.316(17) .
Au18 S8 2.322(15) .
Au19 Au11 3.231(3) 17_654
Au19 Au20 2.757(3) .
Au19 Au24 2.979(3) .
Au19 Au28 2.888(3) .
Au19 Au34 2.868(3) 17_654
Au19 S8 2.389(12) .
Au20 Au21 2.940(3) .
Au20 Au27 3.284(3) .
Au20 Au34 2.904(3) 17_654
Au20 P3 2.285(13) .
Au21 Au23 3.070(3) .
Au21 Au36 2.972(5) 17_654
Au21 Au37 3.111(12) 17_654
Au21 S2 2.321(18) .
Au21 S10 2.266(16) .
Au22 Au23 2.824(3) .
Au22 Au27 3.351(4) .
Au22 S1 2.309(14) .
Au22 S2 2.323(14) .
Au23 Au23 2.943(5) 17_654
Au23 Au32 3.055(3) .
Au23 Au33 3.052(3) .
Au23 Au36 3.022(10) 17_654
Au23 Au36 3.084(10) .
Au24 Au25 2.743(3) .
Au24 Au26 3.229(3) .
Au24 Au28 2.844(3) .
Au24 Au29 2.815(3) .
Au24 S3 2.386(16) .
Au25 Au28 2.698(3) .
Au25 Au29 3.036(3) .
Au25 P5 2.251(16) .
Au26 Au31 3.332(4) .
Au26 S3 2.326(14) .
Au26 S4 2.326(15) .
Au27 S2 2.30(2) .
Au27 S3 2.25(2) .
Au28 Au29 2.720(3) .
Au29 S9 2.407(16) .
Au30 Au2 2.820(2) 17_654
Au30 Au5 3.368(3) 17_654
Au30 Au32 2.798(2) .
Au30 Au34 2.931(3) .
Au30 Au35 2.776(3) .
Au30 S5 2.398(13) .
Au31 Au32 3.121(3) .
Au31 Au35 3.159(3) .
Au31 S1 2.342(17) .
Au31 S4 2.28(2) .
Au32 Au2 2.932(3) 17_654
Au32 Au33 3.018(3) .
Au32 Au34 2.720(3) .
Au32 Au35 2.710(2) .
Au33 Au35 2.892(3) .
Au33 Au36 2.929(6) .
Au33 Au37 2.970(13) .
Au33 S1 2.324(14) .
Au33 S10 2.353(14) 17_654
Au34 Au2 2.788(2) 17_654
Au34 Au6 2.705(3) 17_654
Au34 Au19 2.868(3) 17_654
Au34 Au20 2.904(3) 17_654
Au34 Au35 2.858(3) .
Au34 S10 2.437(13) 17_654
Au35 P2 2.321(15) .
Au36 Au21 2.973(5) 17_654
Au36 Au23 3.022(10) 17_654
Au36 Au36 2.726(14) 17_654
Au36 P1 2.55(3) .
Au37 Au21 3.112(12) 17_654
Au37 P1 1.90(3) .
S6 Au17 2.325(18) 17_654
S8 Au11 2.330(15) 17_654
S10 Au33 2.353(14) 17_654
S10 Au34 2.437(13) 17_654
P1 C101 1.88(5) .
P1 C107 1.83(5) .
P1 C113 1.84(5) .
P2 C201 1.82(4) .
P2 C207 1.82(4) .
P2 C213 1.87(6) .
P3 C301 1.88(3) .
P3 C307 1.79(5) .
P3 C313 1.96(5) .
P4 C401 1.82(4) .
P4 C407 1.89(4) .
P4 C413 1.82(4) .
P5 C501 1.88(5) .
P5 C507 1.86(4) .
P5 C513 1.82(5) .
P6 C601 1.85(5) .
P6 C607 1.83(4) .
P6 C613 1.76(5) .
C101 C102 1.36(2) .
C101 C106 1.36(2) .
C102 C103 1.37(2) .
C103 C104 1.37(2) .
C104 C105 1.37(2) .
C105 C106 1.371(19) .
C107 C108 1.36(2) .
C107 C112 1.37(2) .
C108 C109 1.36(2) .
C109 C110 1.37(2) .
C110 C111 1.37(2) .
C111 C112 1.37(2) .
C113 C114 1.37(2) .
C113 C118 1.37(2) .
C114 C115 1.37(2) .
C115 C116 1.37(2) .
C116 C117 1.37(2) .
C117 C118 1.37(2) .
C201 C202 1.378(19) .
C201 C206 1.37(2) .
C202 C203 1.37(2) .
C203 C204 1.37(2) .
C204 C205 1.373(19) .
C205 C206 1.37(2) .
C207 C208 1.38(2) .
C207 C212 1.37(2) .
C208 C209 1.37(2) .
C209 C210 1.37(2) .
C210 C211 1.37(2) .
C211 C212 1.38(2) .
C213 C214 1.37(2) .
C213 C218 1.37(2) .
C214 C215 1.37(2) .
C215 C216 1.37(2) .
C216 C217 1.36(2) .
C217 C218 1.37(2) .
C301 C302 1.38(2) .
C301 C306 1.376(19) .
C302 C303 1.37(2) .
C303 C304 1.378(19) .
C304 C305 1.38(2) .
C305 C306 1.38(2) .
C307 C308 1.37(2) .
C307 C312 1.38(2) .
C308 C309 1.37(2) .
C309 C310 1.37(2) .
C310 C311 1.37(2) .
C311 C312 1.37(2) .
C313 C314 1.37(2) .
C313 C318 1.36(2) .
C314 C315 1.37(2) .
C315 C316 1.36(2) .
C316 C317 1.37(2) .
C317 C318 1.37(2) .
C401 C402 1.37(2) .
C401 C406 1.378(19) .
C402 C403 1.37(2) .
C403 C404 1.369(19) .
C404 C405 1.37(2) .
C405 C406 1.37(2) .
C407 C408 1.37(2) .
C407 C412 1.372(19) .
C408 C409 1.37(2) .
C409 C410 1.37(2) .
C410 C411 1.37(2) .
C411 C412 1.37(2) .
C413 C414 1.37(2) .
C413 C418 1.37(2) .
C414 C415 1.370(19) .
C415 C416 1.37(2) .
C416 C417 1.37(2) .
C417 C418 1.370(19) .
C501 C502 1.37(2) .
C501 C506 1.38(2) .
C502 C503 1.37(2) .
C503 C504 1.37(2) .
C504 C505 1.37(2) .
C505 C506 1.37(2) .
C507 C508 1.37(2) .
C507 C512 1.37(2) .
C508 C509 1.369(19) .
C509 C510 1.37(2) .
C510 C511 1.37(2) .
C511 C512 1.370(19) .
C513 C514 1.37(2) .
C513 C518 1.37(2) .
C514 C515 1.373(19) .
C515 C516 1.38(2) .
C516 C517 1.37(2) .
C517 C518 1.377(19) .
C601 C602 1.37(2) .
C601 C606 1.365(19) .
C602 C603 1.37(2) .
C603 C604 1.37(2) .
C604 C605 1.36(2) .
C605 C606 1.36(2) .
C607 C608 1.37(2) .
C607 C612 1.37(2) .
C608 C609 1.368(19) .
C609 C610 1.38(2) .
C610 C611 1.37(2) .
C611 C612 1.370(19) .
C613 C614 1.37(2) .
C613 C618 1.37(2) .
C614 C615 1.37(2) .
C615 C616 1.37(2) .
C616 C617 1.37(2) .
C617 C618 1.37(2) .
